data_7012761
loop_
_publ_author_name
'Sergey P. Tunik'
'Igor O. Koshevoy'
'Anthony J. Po\"e'
'David H. Farrar'
'Ebbe Nordlander'
'Matti Haukka'
'Tapani A. Pakkanen'

_publ_section_title
;
 Chiral hexarhodium carbonyl clusters containing heterobidentate
 phosphine ligands; a structural and reactivity study
;
_journal_issue 12
_journal_name_full 'Dalton Trans.'
_journal_page_first 2457
_journal_page_last 2467
_journal_paper_doi 10.1039/b300951c
_journal_year 2003
_chemical_formula_sum 'C28 H11 O14 P Rh6 S2'
_chemical_formula_weight 1283.92
_chemical_name_common '[Rh6(CO)14(PhP(2-thienyl)2)]'
_chemical_name_systematic
;
?
;
_space_group_IT_number 4
_symmetry_cell_setting monoclinic
_symmetry_space_group_name_Hall 'P 2yb'
_symmetry_space_group_name_H-M 'P 1 21 1'
_atom_sites_solution_hydrogens geom
_atom_sites_solution_primary direct
_atom_sites_solution_secondary difmap
_audit_creation_method SHELXL-97
_cell_angle_alpha 90.00
_cell_angle_beta 105.34(3)
_cell_angle_gamma 90.00
_cell_formula_units_Z 2
_cell_length_a 9.4304(19)
_cell_length_b 16.894(3)
_cell_length_c 11.371(2)
_cell_measurement_temperature 150(2)
_cell_volume 1747.1(6)
_computing_cell_refinement 'Denzo/Scalepack (Otwinowski & Minor, 1997)'
_computing_data_collection 'Collect (Nonius BV, 1997-2000)'
_computing_data_reduction 'Denzo/Scalepack (Otwinowski & Minor, 1997)'
_computing_molecular_graphics 'ORTEP-3 for Windows (Farrugia, 1997-2001)'
_computing_publication_material 'SHELXL-97 (Sheldrick, 1997)'
_computing_structure_refinement 'SHELXL-97 (Sheldrick, 1997)'
_computing_structure_solution 'SHELXS-97 (Sheldrick, 1990)'
_diffrn_ambient_temperature 150(2)
_diffrn_detector_area_resol_mean 9
_diffrn_measured_fraction_theta_full 0.995
_diffrn_measured_fraction_theta_max 0.995
_diffrn_measurement_device '95mm CCD camera on \k-goniostat'
_diffrn_measurement_device_type KappaCCD
_diffrn_measurement_method CCD
_diffrn_radiation_monochromator 'horizonally mounted graphite crystal'
_diffrn_radiation_source 'fine-focus sealed tube'
_diffrn_radiation_type MoK\a
_diffrn_radiation_wavelength 0.71073
_diffrn_reflns_av_R_equivalents 0.0266
_diffrn_reflns_av_sigmaI/netI 0.0309
_diffrn_reflns_limit_h_max 11
_diffrn_reflns_limit_h_min -11
_diffrn_reflns_limit_k_max 20
_diffrn_reflns_limit_k_min -20
_diffrn_reflns_limit_l_max 13
_diffrn_reflns_limit_l_min -13
_diffrn_reflns_number 20812
_diffrn_reflns_theta_full 24.99
_diffrn_reflns_theta_max 24.99
_diffrn_reflns_theta_min 3.91
_exptl_absorpt_coefficient_mu 2.999
_exptl_absorpt_correction_T_max 0.21859
_exptl_absorpt_correction_T_min 0.16609
_exptl_absorpt_correction_type multi-scan
_exptl_absorpt_process_details 'Xprep in Shelxtl v.6.12 (Bruker AXS, 2001)'
_exptl_crystal_colour black
_exptl_crystal_density_diffrn 2.441
_exptl_crystal_density_method 'not measured'
_exptl_crystal_description block
_exptl_crystal_F_000 1216
_exptl_crystal_size_max 0.10
_exptl_crystal_size_mid 0.10
_exptl_crystal_size_min 0.05
_refine_diff_density_max 1.796
_refine_diff_density_min -1.157
_refine_diff_density_rms 0.106
_refine_ls_abs_structure_details 'Flack H D (1983), Acta Cryst. A39, 876-881'
_refine_ls_abs_structure_Flack 0.18(3)
_refine_ls_extinction_coef 0.00074(17)
_refine_ls_extinction_expression Fc^*^=kFc[1+0.001xFc^2^\l^3^/sin(2\q)]^-1/4^
_refine_ls_extinction_method SHELXL
_refine_ls_goodness_of_fit_ref 1.059
_refine_ls_hydrogen_treatment constr
_refine_ls_matrix_type full
_refine_ls_number_parameters 432
_refine_ls_number_reflns 6109
_refine_ls_number_restraints 1
_refine_ls_restrained_S_all 1.059
_refine_ls_R_factor_all 0.0237
_refine_ls_R_factor_gt 0.0225
_refine_ls_shift/su_max 0.001
_refine_ls_shift/su_mean 0.000
_refine_ls_structure_factor_coef Fsqd
_refine_ls_weighting_details 'calc w=1/[\s^2^(Fo^2^)+(0.0223P)^2^+4.3280P] where P=(Fo^2^+2Fc^2^)/3'
_refine_ls_weighting_scheme calc
_refine_ls_wR_factor_gt 0.0568
_refine_ls_wR_factor_ref 0.0580
_reflns_number_gt 5948
_reflns_number_total 6109
_reflns_threshold_expression >2sigma(I)
_cod_data_source_file b300951c.txt
_cod_data_source_block structure_10
_cod_depositor_comments
;
The following automatic conversions were performed:
'_symmetry_cell_setting' value 'Monoclinic' changed to 'monoclinic'
according to '/home/saulius/struct/CIF-dictionaries/cif_core.dic'
dictionary named 'cif_core.dic' version 2.4.1 from 2010-06-29.

Automatic conversion script
Id: cif_fix_enum 1527 2010-12-29 10:47:43Z saulius 
;
_cod_original_sg_symbol_H-M 'P 21'
_cod_database_code 7012761

loop_
_symmetry_equiv_pos_as_xyz
'x, y, z'
'-x, y+1/2, -z'

loop_
_atom_site_label
_atom_site_type_symbol
_atom_site_fract_x
_atom_site_fract_y
_atom_site_fract_z
_atom_site_U_iso_or_equiv
_atom_site_adp_type
_atom_site_occupancy
_atom_site_symmetry_multiplicity
_atom_site_calc_flag
_atom_site_refinement_flags
_atom_site_disorder_assembly
_atom_site_disorder_group
C10 C 1.0211(6) 0.2705(3) 0.9868(5) 0.0201(11) Uani 1 1 d . . .
C20 C 1.2905(6) 0.4411(3) 0.8778(5) 0.0221(11) Uani 1 1 d . . .
C21 C 0.8707(6) 0.5065(3) 0.9366(5) 0.0202(11) Uani 1 1 d . . .
C30 C 0.8843(6) 0.3663(4) 0.6198(6) 0.0289(14) Uani 1 1 d . . .
C40 C 1.1195(6) 0.5946(3) 0.8248(5) 0.0250(12) Uani 1 1 d . . .
C50 C 1.1741(6) 0.5528(3) 1.0601(5) 0.0260(12) Uani 1 1 d . . .
C60 C 1.3160(6) 0.2640(4) 0.9165(5) 0.0246(12) Uani 1 1 d . . .
C61 C 0.7435(6) 0.3475(4) 0.9942(5) 0.0253(12) Uani 1 1 d . . .
C70 C 1.1292(7) 0.4824(4) 0.6001(6) 0.0349(15) Uani 1 1 d . . .
C71 C 0.8233(6) 0.5446(4) 0.6568(5) 0.0272(13) Uani 1 1 d . . .
C81 C 0.6318(6) 0.4325(3) 0.7023(5) 0.0224(12) Uani 1 1 d . . .
C90 C 1.0065(6) 0.2018(4) 0.7330(6) 0.0311(14) Uani 1 1 d . . .
C91 C 0.7344(7) 0.2529(3) 0.7562(5) 0.0268(13) Uani 1 1 d . . .
C80 C 1.2135(6) 0.3267(4) 0.6514(5) 0.0274(13) Uani 1 1 d . . .
C121 C 1.4199(6) 0.2678(3) 1.2236(5) 0.0218(12) Uani 1 1 d . . .
C122 C 1.3964(6) 0.1870(3) 1.1831(5) 0.0204(11) Uani 1 1 d . . .
H122 H 1.3230 0.1705 1.1128 0.024 Uiso 1 1 calc R . .
C123 C 1.4965(11) 0.1353(4) 1.2615(10) 0.070(3) Uani 1 1 d . . .
H123 H 1.4991 0.0794 1.2532 0.084 Uiso 1 1 calc R . .
C124 C 1.6033(8) 0.1858(7) 1.3652(8) 0.075(4) Uani 1 1 d . . .
H124 H 1.6816 0.1649 1.4280 0.090 Uiso 1 1 calc R . .
C131 C 1.1695(6) 0.3506(3) 1.2374(4) 0.0177(10) Uani 1 1 d . . .
C132 C 1.1458(6) 0.2975(3) 1.3184(5) 0.0218(11) Uani 1 1 d . . .
H132 H 1.2134 0.2566 1.3526 0.026 Uiso 1 1 calc R . .
C133 C 1.0082(6) 0.3086(3) 1.3480(5) 0.0238(12) Uani 1 1 d . . .
H133 H 0.9765 0.2769 1.4052 0.029 Uiso 1 1 calc R . .
C134 C 0.9287(6) 0.3690(3) 1.2853(5) 0.0248(13) Uani 1 1 d . . .
H134 H 0.8338 0.3838 1.2916 0.030 Uiso 1 1 calc R . .
O10 O 1.0194(4) 0.2144(2) 1.0439(3) 0.0212(8) Uani 1 1 d . . .
O20 O 1.4066(4) 0.4631(2) 0.8785(3) 0.0235(8) Uani 1 1 d . . .
O21 O 0.8094(4) 0.5563(2) 0.9750(4) 0.0259(9) Uani 1 1 d . . .
O30 O 0.8230(4) 0.3539(3) 0.5216(3) 0.0271(9) Uani 1 1 d . . .
O40 O 1.1371(5) 0.6494(3) 0.7727(4) 0.0381(11) Uani 1 1 d . . .
O50 O 1.2109(5) 0.5901(3) 1.1469(4) 0.0377(11) Uani 1 1 d . . .
O60 O 1.3847(4) 0.2140(3) 0.8920(4) 0.0317(10) Uani 1 1 d . . .
O61 O 0.6358(5) 0.3205(3) 1.0045(5) 0.0414(11) Uani 1 1 d . . .
O70 O 1.1407(7) 0.5266(3) 0.5280(5) 0.0603(16) Uani 1 1 d . . .
O71 O 0.8144(5) 0.6010(3) 0.5986(4) 0.0376(11) Uani 1 1 d . . .
O81 O 0.5115(4) 0.4203(3) 0.6631(4) 0.0361(11) Uani 1 1 d . . .
O90 O 1.0503(5) 0.1459(3) 0.7007(5) 0.0488(13) Uani 1 1 d . . .
O91 O 0.6187(4) 0.2316(3) 0.7309(4) 0.0357(10) Uani 1 1 d . . .
O80 O 1.2757(5) 0.2800(3) 0.6131(4) 0.0348(10) Uani 1 1 d . . .
P1 P 1.30895(14) 0.35114(8) 1.15445(12) 0.0174(3) Uani 1 1 d . . .
S1 S 1.02071(14) 0.41598(8) 1.19250(12) 0.0200(3) Uani 1 1 d . . .
S2 S 1.5587(2) 0.27995(14) 1.3482(2) 0.0595(5) Uani 1 1 d . . .
Rh10 Rh 1.09788(4) 0.49982(2) 0.90901(4) 0.01755(10) Uani 1 1 d . . .
Rh20 Rh 1.19285(4) 0.34487(2) 0.94856(4) 0.01579(10) Uani 1 1 d . . .
Rh21 Rh 0.92426(4) 0.38835(2) 0.97992(4) 0.01557(10) Uani 1 1 d . . .
Rh30 Rh 1.10593(5) 0.40358(2) 0.71357(4) 0.01891(11) Uani 1 1 d . . .
Rh31 Rh 0.83906(4) 0.45218(2) 0.75173(4) 0.01819(10) Uani 1 1 d . . .
Rh40 Rh 0.93133(4) 0.29468(2) 0.78753(4) 0.01784(10) Uani 1 1 d . . .
C141 C 1.4221(6) 0.4355(4) 1.2200(6) 0.0298(5) Uani 1 1 d . . .
C142 C 1.5292(7) 0.4704(3) 1.1643(6) 0.0298(5) Uani 1 1 d . . .
H142 H 1.5383 0.4496 1.0890 0.036 Uiso 1 1 calc R . .
C143 C 1.6132(6) 0.5292(4) 1.2139(6) 0.0298(5) Uani 1 1 d . . .
H143 H 1.6822 0.5507 1.1751 0.036 Uiso 1 1 calc R . .
C144 C 1.6015(6) 0.5590(4) 1.3194(6) 0.0298(5) Uani 1 1 d . . .
H144 H 1.6636 0.6020 1.3535 0.036 Uiso 1 1 calc R . .
C145 C 1.5121(6) 0.5332(4) 1.3777(6) 0.0298(5) Uani 1 1 d . . .
H145 H 1.5131 0.5588 1.4522 0.036 Uiso 1 1 calc R . .
C146 C 1.4163(7) 0.4727(4) 1.3427(6) 0.0298(5) Uani 1 1 d . . .
H146 H 1.3520 0.4549 1.3889 0.036 Uiso 1 1 calc R . .

loop_
_atom_site_aniso_label
_atom_site_aniso_U_11
_atom_site_aniso_U_22
_atom_site_aniso_U_33
_atom_site_aniso_U_23
_atom_site_aniso_U_13
_atom_site_aniso_U_12
C10 0.014(3) 0.026(3) 0.019(3) -0.003(2) 0.004(2) 0.005(2)
C20 0.023(3) 0.025(3) 0.019(3) -0.001(2) 0.008(2) 0.001(2)
C21 0.021(3) 0.022(3) 0.018(3) 0.002(2) 0.006(2) 0.006(2)
C30 0.015(3) 0.045(4) 0.028(3) -0.007(3) 0.010(3) -0.002(3)
C40 0.028(3) 0.026(3) 0.022(3) 0.000(2) 0.007(2) 0.002(2)
C50 0.023(3) 0.025(3) 0.027(3) 0.003(3) 0.003(2) -0.004(2)
C60 0.019(3) 0.030(3) 0.023(3) -0.005(2) 0.002(2) -0.006(3)
C61 0.024(3) 0.025(3) 0.028(3) -0.003(2) 0.010(2) 0.000(3)
C70 0.030(3) 0.044(4) 0.033(4) -0.006(3) 0.011(3) -0.006(3)
C71 0.023(3) 0.038(3) 0.018(3) -0.002(3) 0.001(2) -0.003(3)
C81 0.027(3) 0.026(3) 0.017(3) 0.004(2) 0.010(2) 0.003(2)
C90 0.018(3) 0.038(4) 0.036(4) -0.011(3) 0.006(3) -0.008(3)
C91 0.033(4) 0.024(3) 0.027(3) 0.003(2) 0.015(3) 0.005(3)
C80 0.016(3) 0.045(4) 0.019(3) -0.004(3) 0.001(2) -0.008(3)
C121 0.022(3) 0.020(3) 0.026(3) 0.002(2) 0.011(2) 0.001(2)
C122 0.014(2) 0.028(3) 0.019(3) 0.004(2) 0.005(2) -0.003(2)
C123 0.104(7) 0.027(4) 0.118(8) 0.020(4) 0.096(7) 0.021(4)
C124 0.028(4) 0.154(10) 0.042(5) 0.054(6) 0.010(3) 0.046(5)
C131 0.020(2) 0.018(2) 0.015(2) -0.002(2) 0.003(2) 0.001(2)
C132 0.022(3) 0.024(3) 0.019(3) -0.001(2) 0.005(2) 0.004(2)
C133 0.025(3) 0.033(3) 0.016(3) 0.001(2) 0.010(2) 0.001(2)
C134 0.025(3) 0.036(3) 0.018(3) -0.004(2) 0.014(2) -0.004(2)
O10 0.0206(19) 0.017(2) 0.026(2) -0.0026(16) 0.0073(16) 0.0000(15)
O20 0.021(2) 0.029(2) 0.022(2) -0.0036(16) 0.0084(15) -0.0057(17)
O21 0.028(2) 0.024(2) 0.026(2) 0.0035(17) 0.0071(17) 0.0069(18)
O30 0.0220(19) 0.044(2) 0.015(2) -0.0087(18) 0.0043(16) -0.0026(19)
O40 0.050(3) 0.027(2) 0.045(3) 0.010(2) 0.026(2) 0.003(2)
O50 0.051(3) 0.030(2) 0.025(2) -0.0070(19) -0.002(2) 0.007(2)
O60 0.024(2) 0.032(2) 0.041(3) -0.0092(19) 0.0119(19) 0.0055(19)
O61 0.031(2) 0.045(3) 0.055(3) -0.007(2) 0.024(2) -0.011(2)
O70 0.093(5) 0.058(3) 0.040(3) 0.021(3) 0.036(3) -0.003(3)
O71 0.044(3) 0.027(2) 0.036(3) 0.009(2) 0.001(2) -0.005(2)
O81 0.019(2) 0.053(3) 0.037(3) 0.000(2) 0.0085(19) -0.0025(19)
O90 0.043(3) 0.043(3) 0.064(4) -0.023(3) 0.020(3) 0.005(2)
O91 0.015(2) 0.034(2) 0.054(3) -0.001(2) 0.0037(19) -0.0104(18)
O80 0.032(2) 0.046(3) 0.030(2) -0.009(2) 0.0138(19) 0.007(2)
P1 0.0162(6) 0.0194(6) 0.0163(6) -0.0030(5) 0.0040(5) -0.0014(6)
S1 0.0205(6) 0.0248(7) 0.0154(6) -0.0002(5) 0.0060(5) 0.0021(5)
S2 0.0487(11) 0.0649(14) 0.0577(13) -0.0032(11) 0.0012(10) 0.0074(11)
Rh10 0.0182(2) 0.0185(2) 0.0160(2) -0.00043(16) 0.00457(16) -0.00200(17)
Rh20 0.01314(19) 0.0191(2) 0.0156(2) -0.00229(16) 0.00462(15) -0.00051(17)
Rh21 0.01403(19) 0.0187(2) 0.0149(2) -0.00051(16) 0.00534(15) 0.00050(16)
Rh30 0.0162(2) 0.0265(2) 0.0150(2) -0.00238(18) 0.00590(16) -0.00255(19)
Rh31 0.0156(2) 0.0237(2) 0.0152(2) 0.00115(17) 0.00396(16) 0.00067(18)
Rh40 0.0150(2) 0.0207(2) 0.0186(2) -0.00481(17) 0.00564(16) -0.00205(17)
C141 0.0260(12) 0.0274(13) 0.0307(13) 0.0024(10) -0.0016(10) 0.0013(10)
C142 0.0260(12) 0.0274(13) 0.0307(13) 0.0024(10) -0.0016(10) 0.0013(10)
C143 0.0260(12) 0.0274(13) 0.0307(13) 0.0024(10) -0.0016(10) 0.0013(10)
C144 0.0260(12) 0.0274(13) 0.0307(13) 0.0024(10) -0.0016(10) 0.0013(10)
C145 0.0260(12) 0.0274(13) 0.0307(13) 0.0024(10) -0.0016(10) 0.0013(10)
C146 0.0260(12) 0.0274(13) 0.0307(13) 0.0024(10) -0.0016(10) 0.0013(10)

loop_
_atom_type_symbol
_atom_type_description
_atom_type_scat_dispersion_real
_atom_type_scat_dispersion_imag
_atom_type_scat_source
C C 0.0033 0.0016 'International Tables Vol C Tables 4.2.6.8 and 6.1.1.4'
H H 0.0000 0.0000 'International Tables Vol C Tables 4.2.6.8 and 6.1.1.4'
O O 0.0106 0.0060 'International Tables Vol C Tables 4.2.6.8 and 6.1.1.4'
P P 0.1023 0.0942 'International Tables Vol C Tables 4.2.6.8 and 6.1.1.4'
S S 0.1246 0.1234 'International Tables Vol C Tables 4.2.6.8 and 6.1.1.4'
Rh Rh -1.1178 0.9187 'International Tables Vol C Tables 4.2.6.8 and 6.1.1.4'

loop_
_geom_angle_atom_site_label_1
_geom_angle_atom_site_label_2
_geom_angle_atom_site_label_3
_geom_angle
_geom_angle_site_symmetry_1
_geom_angle_site_symmetry_3
_geom_angle_publ_flag
O10 C10 Rh20 135.1(4) . . ?
O10 C10 Rh21 134.6(4) . . ?
Rh20 C10 Rh21 78.06(19) . . ?
O10 C10 Rh40 131.6(4) . . ?
Rh20 C10 Rh40 78.17(18) . . ?
Rh21 C10 Rh40 75.79(18) . . ?
O20 C20 Rh20 138.4(4) . . ?
O20 C20 Rh10 133.0(4) . . ?
Rh20 C20 Rh10 79.85(19) . . ?
O20 C20 Rh30 127.8(4) . . ?
Rh20 C20 Rh30 77.57(18) . . ?
Rh10 C20 Rh30 76.80(18) . . ?
O21 C21 Rh21 135.5(4) . . ?
O21 C21 Rh31 133.6(4) . . ?
Rh21 C21 Rh31 78.08(18) . . ?
O21 C21 Rh10 132.2(4) . . ?
Rh21 C21 Rh10 78.74(18) . . ?
Rh31 C21 Rh10 75.16(17) . . ?
O30 C30 Rh30 135.4(5) . . ?
O30 C30 Rh40 133.2(5) . . ?
Rh30 C30 Rh40 77.7(2) . . ?
O30 C30 Rh31 130.6(5) . . ?
Rh30 C30 Rh31 79.0(2) . . ?
Rh40 C30 Rh31 78.7(2) . . ?
O40 C40 Rh10 176.9(5) . . ?
O50 C50 Rh10 173.7(5) . . ?
O60 C60 Rh20 176.4(5) . . ?
O61 C61 Rh21 177.8(6) . . ?
O70 C70 Rh30 176.5(6) . . ?
O71 C71 Rh31 179.6(6) . . ?
O81 C81 Rh31 173.9(5) . . ?
O90 C90 Rh40 179.4(6) . . ?
O91 C91 Rh40 175.2(5) . . ?
O80 C80 Rh30 178.8(5) . . ?
C122 C121 S2 114.1(4) . . ?
C122 C121 P1 125.3(4) . . ?
S2 C121 P1 120.6(3) . . ?
C123 C122 C121 111.3(6) . . ?
C123 C122 H122 124.3 . . ?
C121 C122 H122 124.3 . . ?
C122 C123 C124 108.8(6) . . ?
C122 C123 H123 125.6 . . ?
C124 C123 H123 125.6 . . ?
C123 C124 S2 110.0(5) . . ?
C123 C124 H124 125.0 . . ?
S2 C124 H124 125.0 . . ?
C132 C131 S1 110.8(4) . . ?
C132 C131 P1 129.4(4) . . ?
S1 C131 P1 118.8(3) . . ?
C131 C132 C133 113.4(5) . . ?
C131 C132 H132 123.3 . . ?
C133 C132 H132 123.3 . . ?
C134 C133 C132 112.6(5) . . ?
C134 C133 H133 123.7 . . ?
C132 C133 H133 123.7 . . ?
C133 C134 S1 111.7(4) . . ?
C133 C134 H134 124.1 . . ?
S1 C134 H134 124.1 . . ?
C121 P1 C131 100.8(2) . . ?
C121 P1 C141 102.9(3) . . ?
C131 P1 C141 102.7(3) . . ?
C121 P1 Rh20 118.05(19) . . ?
C131 P1 Rh20 108.23(17) . . ?
C141 P1 Rh20 121.4(2) . . ?
C134 S1 C131 91.5(3) . . ?
C134 S1 Rh21 114.2(2) . . ?
C131 S1 Rh21 103.44(17) . . ?
C124 S2 C121 95.7(4) . . ?
C50 Rh10 C40 89.6(2) . . ?
C50 Rh10 C20 103.3(2) . . ?
C40 Rh10 C20 95.5(2) . . ?
C50 Rh10 C21 89.8(2) . . ?
C40 Rh10 C21 105.1(2) . . ?
C20 Rh10 C21 155.7(2) . . ?
C50 Rh10 Rh31 141.93(18) . . ?
C40 Rh10 Rh31 96.57(18) . . ?
C20 Rh10 Rh31 113.39(15) . . ?
C21 Rh10 Rh31 52.27(14) . . ?
C50 Rh10 Rh21 99.76(17) . . ?
C40 Rh10 Rh21 150.92(18) . . ?
C20 Rh10 Rh21 108.79(15) . . ?
C21 Rh10 Rh21 48.01(14) . . ?
Rh31 Rh10 Rh21 59.576(18) . . ?
C50 Rh10 Rh20 105.67(18) . . ?
C40 Rh10 Rh20 143.58(17) . . ?
C20 Rh10 Rh20 49.26(15) . . ?
C21 Rh10 Rh20 107.72(14) . . ?
Rh31 Rh10 Rh20 91.28(2) . . ?
Rh21 Rh10 Rh20 59.782(18) . . ?
C50 Rh10 Rh30 156.47(18) . . ?
C40 Rh10 Rh30 93.48(17) . . ?
C20 Rh10 Rh30 53.23(15) . . ?
C21 Rh10 Rh30 111.74(14) . . ?
Rh31 Rh10 Rh30 60.81(2) . . ?
Rh21 Rh10 Rh30 88.74(2) . . ?
Rh20 Rh10 Rh30 59.897(19) . . ?
C60 Rh20 C20 97.5(2) . . ?
C60 Rh20 C10 98.5(2) . . ?
C20 Rh20 C10 158.9(2) . . ?
C60 Rh20 P1 94.46(17) . . ?
C20 Rh20 P1 102.23(15) . . ?
C10 Rh20 P1 90.13(15) . . ?
C60 Rh20 Rh21 148.46(17) . . ?
C20 Rh20 Rh21 110.52(15) . . ?
C10 Rh20 Rh21 50.98(14) . . ?
P1 Rh20 Rh21 93.57(4) . . ?
C60 Rh20 Rh30 96.51(17) . . ?
C20 Rh20 Rh30 53.67(15) . . ?
C10 Rh20 Rh30 110.69(14) . . ?
P1 Rh20 Rh30 154.62(4) . . ?
Rh21 Rh20 Rh30 88.95(3) . . ?
C60 Rh20 Rh10 147.37(18) . . ?
C20 Rh20 Rh10 50.89(15) . . ?
C10 Rh20 Rh10 110.61(14) . . ?
P1 Rh20 Rh10 99.66(4) . . ?
Rh21 Rh20 Rh10 59.886(15) . . ?
Rh30 Rh20 Rh10 60.162(17) . . ?
C60 Rh20 Rh40 97.80(17) . . ?
C20 Rh20 Rh40 112.33(15) . . ?
C10 Rh20 Rh40 51.78(14) . . ?
P1 Rh20 Rh40 141.25(4) . . ?
Rh21 Rh20 Rh40 58.74(2) . . ?
Rh30 Rh20 Rh40 59.28(3) . . ?
Rh10 Rh20 Rh40 89.37(2) . . ?
C61 Rh21 C21 101.7(2) . . ?
C61 Rh21 C10 92.4(2) . . ?
C21 Rh21 C10 162.6(2) . . ?
C61 Rh21 S1 95.46(18) . . ?
C21 Rh21 S1 93.19(15) . . ?
C10 Rh21 S1 95.64(14) . . ?
C61 Rh21 Rh40 94.10(17) . . ?
C21 Rh21 Rh40 115.04(15) . . ?
C10 Rh21 Rh40 53.00(14) . . ?
S1 Rh21 Rh40 147.56(4) . . ?
C61 Rh21 Rh31 100.44(18) . . ?
C21 Rh21 Rh31 53.47(15) . . ?
C10 Rh21 Rh31 114.19(14) . . ?
S1 Rh21 Rh31 145.24(4) . . ?
Rh40 Rh21 Rh31 61.81(2) . . ?
C61 Rh21 Rh20 142.96(18) . . ?
C21 Rh21 Rh20 113.51(15) . . ?
C10 Rh21 Rh20 50.96(14) . . ?
S1 Rh21 Rh20 93.79(4) . . ?
Rh40 Rh21 Rh20 61.31(3) . . ?
Rh31 Rh21 Rh20 91.83(3) . . ?
C61 Rh21 Rh10 153.78(18) . . ?
C21 Rh21 Rh10 53.26(15) . . ?
C10 Rh21 Rh10 111.03(14) . . ?
S1 Rh21 Rh10 93.78(4) . . ?
Rh40 Rh21 Rh10 91.11(2) . . ?
Rh31 Rh21 Rh10 59.94(2) . . ?
Rh20 Rh21 Rh10 60.332(19) . . ?
C80 Rh30 C70 93.3(3) . . ?
C80 Rh30 C30 99.1(2) . . ?
C70 Rh30 C30 97.9(3) . . ?
C80 Rh30 C20 97.4(2) . . ?
C70 Rh30 C20 99.2(2) . . ?
C30 Rh30 C20 155.4(2) . . ?
C80 Rh30 Rh40 94.50(18) . . ?
C70 Rh30 Rh40 149.45(19) . . ?
C30 Rh30 Rh40 51.64(17) . . ?
C20 Rh30 Rh40 108.97(14) . . ?
C80 Rh30 Rh20 93.65(18) . . ?
C70 Rh30 Rh20 147.89(19) . . ?
C30 Rh30 Rh20 111.81(17) . . ?
C20 Rh30 Rh20 48.77(14) . . ?
Rh40 Rh30 Rh20 60.78(2) . . ?
C80 Rh30 Rh10 146.30(16) . . ?
C70 Rh30 Rh10 99.5(2) . . ?
C30 Rh30 Rh10 109.68(16) . . ?
C20 Rh30 Rh10 49.98(14) . . ?
Rh40 Rh30 Rh10 90.10(2) . . ?
Rh20 Rh30 Rh10 59.94(2) . . ?
C80 Rh30 Rh31 148.60(17) . . ?
C70 Rh30 Rh31 99.8(2) . . ?
C30 Rh30 Rh31 51.03(16) . . ?
C20 Rh30 Rh31 108.40(14) . . ?
Rh40 Rh30 Rh31 60.69(2) . . ?
Rh20 Rh30 Rh31 90.25(3) . . ?
Rh10 Rh30 Rh31 59.01(3) . . ?
C71 Rh31 C81 93.2(2) . . ?
C71 Rh31 C30 98.9(3) . . ?
C81 Rh31 C30 93.0(2) . . ?
C71 Rh31 C21 99.7(2) . . ?
C81 Rh31 C21 102.6(2) . . ?
C30 Rh31 C21 154.8(2) . . ?
C71 Rh31 Rh21 146.38(17) . . ?
C81 Rh31 Rh21 103.39(16) . . ?
C30 Rh31 Rh21 109.00(17) . . ?
C21 Rh31 Rh21 48.44(14) . . ?
C71 Rh31 Rh10 93.01(17) . . ?
C81 Rh31 Rh10 155.16(16) . . ?
C30 Rh31 Rh10 109.74(15) . . ?
C21 Rh31 Rh10 52.57(14) . . ?
Rh21 Rh31 Rh10 60.48(3) . . ?
C71 Rh31 Rh30 95.32(18) . . ?
C81 Rh31 Rh30 142.79(16) . . ?
C30 Rh31 Rh30 49.92(15) . . ?
C21 Rh31 Rh30 111.42(14) . . ?
Rh21 Rh31 Rh30 88.90(3) . . ?
Rh10 Rh31 Rh30 60.18(2) . . ?
C71 Rh31 Rh40 147.96(18) . . ?
C81 Rh31 Rh40 97.55(16) . . ?
C30 Rh31 Rh40 50.60(17) . . ?
C21 Rh31 Rh40 107.11(14) . . ?
Rh21 Rh31 Rh40 58.878(16) . . ?
Rh10 Rh31 Rh40 89.73(2) . . ?
Rh30 Rh31 Rh40 58.894(15) . . ?
C90 Rh40 C91 93.5(2) . . ?
C90 Rh40 C30 100.3(3) . . ?
C91 Rh40 C30 94.5(2) . . ?
C90 Rh40 C10 96.1(2) . . ?
C91 Rh40 C10 102.0(2) . . ?
C30 Rh40 C10 155.9(2) . . ?
C90 Rh40 Rh21 147.0(2) . . ?
C91 Rh40 Rh21 97.73(17) . . ?
C30 Rh40 Rh21 109.58(16) . . ?
C10 Rh40 Rh21 51.22(14) . . ?
C90 Rh40 Rh30 98.54(19) . . ?
C91 Rh40 Rh30 144.55(17) . . ?
C30 Rh40 Rh30 50.66(15) . . ?
C10 Rh40 Rh30 109.63(14) . . ?
Rh21 Rh40 Rh30 90.05(2) . . ?
C90 Rh40 Rh20 97.16(17) . . ?
C91 Rh40 Rh20 150.91(17) . . ?
C30 Rh40 Rh20 110.01(16) . . ?
C10 Rh40 Rh20 50.05(14) . . ?
Rh21 Rh40 Rh20 59.95(2) . . ?
Rh30 Rh40 Rh20 59.939(18) . . ?
C90 Rh40 Rh31 150.5(2) . . ?
C91 Rh40 Rh31 94.26(17) . . ?
C30 Rh40 Rh31 50.75(16) . . ?
C10 Rh40 Rh31 109.95(14) . . ?
Rh21 Rh40 Rh31 59.309(19) . . ?
Rh30 Rh40 Rh31 60.417(19) . . ?
Rh20 Rh40 Rh31 89.62(2) . . ?
C142 C141 C146 115.1(5) . . ?
C142 C141 P1 122.7(5) . . ?
C146 C141 P1 122.1(4) . . ?
C143 C142 C141 122.3(6) . . ?
C143 C142 H142 118.8 . . ?
C141 C142 H142 118.8 . . ?
C142 C143 C144 119.5(6) . . ?
C142 C143 H143 120.3 . . ?
C144 C143 H143 120.3 . . ?
C145 C144 C143 124.1(6) . . ?
C145 C144 H144 117.9 . . ?
C143 C144 H144 117.9 . . ?
C144 C145 C146 125.8(7) . . ?
C144 C145 H145 117.1 . . ?
C146 C145 H145 117.1 . . ?
C145 C146 C141 113.1(6) . . ?
C145 C146 H146 123.4 . . ?
C141 C146 H146 123.4 . . ?

loop_
_geom_bond_atom_site_label_1
_geom_bond_atom_site_label_2
_geom_bond_distance
_geom_bond_site_symmetry_2
_geom_bond_publ_flag
C10 O10 1.151(7) . ?
C10 Rh20 2.183(6) . ?
C10 Rh21 2.183(5) . ?
C10 Rh40 2.237(5) . ?
C20 O20 1.154(6) . ?
C20 Rh20 2.128(6) . ?
C20 Rh10 2.180(5) . ?
C20 Rh30 2.280(6) . ?
C21 O21 1.169(7) . ?
C21 Rh21 2.086(5) . ?
C21 Rh31 2.240(5) . ?
C21 Rh10 2.249(5) . ?
C30 O30 1.133(7) . ?
C30 Rh30 2.173(6) . ?
C30 Rh40 2.203(7) . ?
C30 Rh31 2.208(6) . ?
C40 O40 1.136(7) . ?
C40 Rh10 1.904(6) . ?
C50 O50 1.144(7) . ?
C50 Rh10 1.902(6) . ?
C60 O60 1.143(7) . ?
C60 Rh20 1.889(6) . ?
C61 O61 1.147(7) . ?
C61 Rh21 1.885(6) . ?
C70 O70 1.135(8) . ?
C70 Rh30 1.907(7) . ?
C71 O71 1.151(7) . ?
C71 Rh31 1.881(6) . ?
C81 O81 1.122(7) . ?
C81 Rh31 1.915(6) . ?
C90 O90 1.130(8) . ?
C90 Rh40 1.893(6) . ?
C91 O91 1.111(7) . ?
C91 Rh40 1.930(6) . ?
C80 O80 1.136(7) . ?
C80 Rh30 1.896(6) . ?
C121 C122 1.439(8) . ?
C121 S2 1.668(6) . ?
C121 P1 1.805(6) . ?
C122 C123 1.416(11) . ?
C122 H122 0.9500 . ?
C123 C124 1.583(15) . ?
C123 H123 0.9500 . ?
C124 S2 1.643(11) . ?
C124 H124 0.9500 . ?
C131 C132 1.347(8) . ?
C131 S1 1.752(5) . ?
C131 P1 1.810(5) . ?
C132 C133 1.436(7) . ?
C132 H132 0.9500 . ?
C133 C134 1.353(8) . ?
C133 H133 0.9500 . ?
C134 S1 1.726(5) . ?
C134 H134 0.9500 . ?
P1 C141 1.817(6) . ?
P1 Rh20 2.3098(15) . ?
S1 Rh21 2.3928(15) . ?
Rh10 Rh31 2.7377(11) . ?
Rh10 Rh21 2.7525(7) . ?
Rh10 Rh20 2.7648(8) . ?
Rh10 Rh30 2.7709(7) . ?
Rh20 Rh21 2.7496(7) . ?
Rh20 Rh30 2.7636(8) . ?
Rh20 Rh40 2.7867(11) . ?
Rh21 Rh40 2.7152(7) . ?
Rh21 Rh31 2.7275(8) . ?
Rh30 Rh40 2.7451(7) . ?
Rh30 Rh31 2.7881(8) . ?
Rh31 Rh40 2.7956(8) . ?
C141 C142 1.452(9) . ?
C141 C146 1.544(9) . ?
C142 C143 1.302(9) . ?
C142 H142 0.9500 . ?
C143 C144 1.332(9) . ?
C143 H143 0.9500 . ?
C144 C145 1.278(9) . ?
C144 H144 0.9500 . ?
C145 C146 1.353(9) . ?
C145 H145 0.9500 . ?
C146 H146 0.9500 . ?

loop_
_geom_hbond_atom_site_label_D
_geom_hbond_atom_site_label_H
_geom_hbond_atom_site_label_A
_geom_hbond_distance_DH
_geom_hbond_distance_HA
_geom_hbond_distance_DA
_geom_hbond_angle_DHA
_geom_hbond_site_symmetry_A
C122 H122 O10 0.95 2.86 3.519(6) 127.4 .
C122 H122 O60 0.95 2.82 3.314(7) 113.4 .

loop_
_geom_torsion_atom_site_label_1
_geom_torsion_atom_site_label_2
_geom_torsion_atom_site_label_3
_geom_torsion_atom_site_label_4
_geom_torsion
_geom_torsion_site_symmetry_1
_geom_torsion_site_symmetry_2
_geom_torsion_site_symmetry_3
_geom_torsion_site_symmetry_4
_geom_torsion_publ_flag
S2 C121 C122 C123 1.3(6) . . . . ?
P1 C121 C122 C123 -176.1(4) . . . . ?
C121 C122 C123 C124 -1.6(7) . . . . ?
C122 C123 C124 S2 1.4(7) . . . . ?
S1 C131 C132 C133 -0.9(6) . . . . ?
P1 C131 C132 C133 -168.7(4) . . . . ?
C131 C132 C133 C134 1.8(7) . . . . ?
C132 C133 C134 S1 -1.9(6) . . . . ?
C122 C121 P1 C131 88.7(5) . . . . ?
S2 C121 P1 C131 -88.5(4) . . . . ?
C122 C121 P1 C141 -165.5(5) . . . . ?
S2 C121 P1 C141 17.3(4) . . . . ?
C122 C121 P1 Rh20 -28.8(5) . . . . ?
S2 C121 P1 Rh20 153.9(3) . . . . ?
C132 C131 P1 C121 -6.6(6) . . . . ?
S1 C131 P1 C121 -173.6(3) . . . . ?
C132 C131 P1 C141 -112.5(5) . . . . ?
S1 C131 P1 C141 80.5(3) . . . . ?
C132 C131 P1 Rh20 118.0(5) . . . . ?
S1 C131 P1 Rh20 -49.1(3) . . . . ?
C133 C134 S1 C131 1.2(4) . . . . ?
C133 C134 S1 Rh21 106.6(4) . . . . ?
C132 C131 S1 C134 -0.2(4) . . . . ?
P1 C131 S1 C134 169.1(3) . . . . ?
C132 C131 S1 Rh21 -115.5(4) . . . . ?
P1 C131 S1 Rh21 53.8(3) . . . . ?
C123 C124 S2 C121 -0.6(5) . . . . ?
C122 C121 S2 C124 -0.3(5) . . . . ?
P1 C121 S2 C124 177.2(4) . . . . ?
O50 C50 Rh10 C40 50(5) . . . . ?
O50 C50 Rh10 C20 146(5) . . . . ?
O50 C50 Rh10 C21 -55(5) . . . . ?
O50 C50 Rh10 Rh31 -50(5) . . . . ?
O50 C50 Rh10 Rh21 -102(5) . . . . ?
O50 C50 Rh10 Rh20 -164(5) . . . . ?
O50 C50 Rh10 Rh30 148(5) . . . . ?
O40 C40 Rh10 C50 114(10) . . . . ?
O40 C40 Rh10 C20 10(10) . . . . ?
O40 C40 Rh10 C21 -157(10) . . . . ?
O40 C40 Rh10 Rh31 -104(10) . . . . ?
O40 C40 Rh10 Rh21 -137(10) . . . . ?
O40 C40 Rh10 Rh20 -3(11) . . . . ?
O40 C40 Rh10 Rh30 -43(10) . . . . ?
O20 C20 Rh10 C50 -51.2(6) . . . . ?
Rh20 C20 Rh10 C50 99.4(2) . . . . ?
Rh30 C20 Rh10 C50 178.87(19) . . . . ?
O20 C20 Rh10 C40 39.7(6) . . . . ?
Rh20 C20 Rh10 C40 -169.7(2) . . . . ?
Rh30 C20 Rh10 C40 -90.2(2) . . . . ?
O20 C20 Rh10 C21 -172.2(5) . . . . ?
Rh20 C20 Rh10 C21 -21.5(5) . . . . ?
Rh30 C20 Rh10 C21 57.9(5) . . . . ?
O20 C20 Rh10 Rh31 139.3(5) . . . . ?
Rh20 C20 Rh10 Rh31 -70.10(16) . . . . ?
Rh30 C20 Rh10 Rh31 9.38(17) . . . . ?
O20 C20 Rh10 Rh21 -156.6(5) . . . . ?
Rh20 C20 Rh10 Rh21 -5.92(17) . . . . ?
Rh30 C20 Rh10 Rh21 73.55(13) . . . . ?
O20 C20 Rh10 Rh20 -150.6(6) . . . . ?
Rh30 C20 Rh10 Rh20 79.48(15) . . . . ?
O20 C20 Rh10 Rh30 129.9(6) . . . . ?
Rh20 C20 Rh10 Rh30 -79.48(15) . . . . ?
O21 C21 Rh10 C50 39.9(6) . . . . ?
Rh21 C21 Rh10 C50 -103.3(2) . . . . ?
Rh31 C21 Rh10 C50 176.2(2) . . . . ?
O21 C21 Rh10 C40 -49.7(6) . . . . ?
Rh21 C21 Rh10 C40 167.1(2) . . . . ?
Rh31 C21 Rh10 C40 86.6(2) . . . . ?
O21 C21 Rh10 C20 163.2(5) . . . . ?
Rh21 C21 Rh10 C20 20.1(5) . . . . ?
Rh31 C21 Rh10 C20 -60.5(5) . . . . ?
O21 C21 Rh10 Rh31 -136.3(6) . . . . ?
Rh21 C21 Rh10 Rh31 80.50(15) . . . . ?
O21 C21 Rh10 Rh21 143.2(6) . . . . ?
Rh31 C21 Rh10 Rh21 -80.50(15) . . . . ?
O21 C21 Rh10 Rh20 146.3(5) . . . . ?
Rh21 C21 Rh10 Rh20 3.07(17) . . . . ?
Rh31 C21 Rh10 Rh20 -77.43(12) . . . . ?
O21 C21 Rh10 Rh30 -149.8(5) . . . . ?
Rh21 C21 Rh10 Rh30 67.00(15) . . . . ?
Rh31 C21 Rh10 Rh30 -13.50(16) . . . . ?
O60 C60 Rh20 C20 -102(9) . . . . ?
O60 C60 Rh20 C10 64(9) . . . . ?
O60 C60 Rh20 P1 155(9) . . . . ?
O60 C60 Rh20 Rh21 51(9) . . . . ?
O60 C60 Rh20 Rh30 -48(9) . . . . ?
O60 C60 Rh20 Rh10 -89(9) . . . . ?
O60 C60 Rh20 Rh40 12(9) . . . . ?
O20 C20 Rh20 C60 -41.5(7) . . . . ?
Rh10 C20 Rh20 C60 171.19(19) . . . . ?
Rh30 C20 Rh20 C60 92.6(2) . . . . ?
O20 C20 Rh20 C10 179.4(5) . . . . ?
Rh10 C20 Rh20 C10 32.1(6) . . . . ?
Rh30 C20 Rh20 C10 -46.5(6) . . . . ?
O20 C20 Rh20 P1 54.7(6) . . . . ?
Rh10 C20 Rh20 P1 -92.58(13) . . . . ?
Rh30 C20 Rh20 P1 -171.15(8) . . . . ?
O20 C20 Rh20 Rh21 153.3(6) . . . . ?
Rh10 C20 Rh20 Rh21 6.00(17) . . . . ?
Rh30 C20 Rh20 Rh21 -72.58(13) . . . . ?
O20 C20 Rh20 Rh30 -134.1(7) . . . . ?
Rh10 C20 Rh20 Rh30 78.57(15) . . . . ?
O20 C20 Rh20 Rh10 147.3(7) . . . . ?
Rh30 C20 Rh20 Rh10 -78.57(15) . . . . ?
O20 C20 Rh20 Rh40 -143.2(6) . . . . ?
Rh10 C20 Rh20 Rh40 69.55(15) . . . . ?
Rh30 C20 Rh20 Rh40 -9.02(17) . . . . ?
O10 C10 Rh20 C60 45.4(6) . . . . ?
Rh21 C10 Rh20 C60 -170.98(19) . . . . ?
Rh40 C10 Rh20 C60 -93.2(2) . . . . ?
O10 C10 Rh20 C20 -175.6(5) . . . . ?
Rh21 C10 Rh20 C20 -32.0(6) . . . . ?
Rh40 C10 Rh20 C20 45.7(6) . . . . ?
O10 C10 Rh20 P1 -49.1(6) . . . . ?
Rh21 C10 Rh20 P1 94.49(12) . . . . ?
Rh40 C10 Rh20 P1 172.24(11) . . . . ?
O10 C10 Rh20 Rh21 -143.6(6) . . . . ?
Rh40 C10 Rh20 Rh21 77.75(14) . . . . ?
O10 C10 Rh20 Rh30 145.7(5) . . . . ?
Rh21 C10 Rh20 Rh30 -70.66(14) . . . . ?
Rh40 C10 Rh20 Rh30 7.09(16) . . . . ?
O10 C10 Rh20 Rh10 -149.5(5) . . . . ?
Rh21 C10 Rh20 Rh10 -5.89(17) . . . . ?
Rh40 C10 Rh20 Rh10 71.87(14) . . . . ?
O10 C10 Rh20 Rh40 138.6(6) . . . . ?
Rh21 C10 Rh20 Rh40 -77.75(14) . . . . ?
C121 P1 Rh20 C60 -19.1(3) . . . . ?
C131 P1 Rh20 C60 -132.6(3) . . . . ?
C141 P1 Rh20 C60 109.3(3) . . . . ?
C121 P1 Rh20 C20 -117.8(2) . . . . ?
C131 P1 Rh20 C20 128.7(2) . . . . ?
C141 P1 Rh20 C20 10.6(3) . . . . ?
C121 P1 Rh20 C10 79.5(2) . . . . ?
C131 P1 Rh20 C10 -34.0(2) . . . . ?
C141 P1 Rh20 C10 -152.2(3) . . . . ?
C121 P1 Rh20 Rh21 130.4(2) . . . . ?
C131 P1 Rh20 Rh21 16.86(19) . . . . ?
C141 P1 Rh20 Rh21 -101.3(2) . . . . ?
C121 P1 Rh20 Rh30 -134.6(2) . . . . ?
C131 P1 Rh20 Rh30 111.9(2) . . . . ?
C141 P1 Rh20 Rh30 -6.2(3) . . . . ?
C121 P1 Rh20 Rh10 -169.6(2) . . . . ?
C131 P1 Rh20 Rh10 76.91(19) . . . . ?
C141 P1 Rh20 Rh10 -41.2(2) . . . . ?
C121 P1 Rh20 Rh40 89.2(2) . . . . ?
C131 P1 Rh20 Rh40 -24.3(2) . . . . ?
C141 P1 Rh20 Rh40 -142.4(2) . . . . ?
C50 Rh10 Rh20 C60 -110.5(4) . . . . ?
C40 Rh10 Rh20 C60 1.1(4) . . . . ?
C20 Rh10 Rh20 C60 -16.4(4) . . . . ?
C21 Rh10 Rh20 C60 154.5(3) . . . . ?
Rh31 Rh10 Rh20 C60 104.0(3) . . . . ?
Rh21 Rh10 Rh20 C60 157.1(3) . . . . ?
Rh30 Rh10 Rh20 C60 49.2(3) . . . . ?
C50 Rh10 Rh20 C20 -94.2(3) . . . . ?
C40 Rh10 Rh20 C20 17.4(4) . . . . ?
C21 Rh10 Rh20 C20 170.9(2) . . . . ?
Rh31 Rh10 Rh20 C20 120.32(19) . . . . ?
Rh21 Rh10 Rh20 C20 173.51(19) . . . . ?
Rh30 Rh10 Rh20 C20 65.55(19) . . . . ?
C50 Rh10 Rh20 C10 97.6(2) . . . . ?
C40 Rh10 Rh20 C10 -150.8(3) . . . . ?
C20 Rh10 Rh20 C10 -168.2(2) . . . . ?
C21 Rh10 Rh20 C10 2.6(2) . . . . ?
Rh31 Rh10 Rh20 C10 -47.90(15) . . . . ?
Rh21 Rh10 Rh20 C10 5.29(15) . . . . ?
Rh30 Rh10 Rh20 C10 -102.67(15) . . . . ?
C50 Rh10 Rh20 P1 3.79(18) . . . . ?
C40 Rh10 Rh20 P1 115.4(3) . . . . ?
C20 Rh10 Rh20 P1 97.97(19) . . . . ?
C21 Rh10 Rh20 P1 -91.17(15) . . . . ?
Rh31 Rh10 Rh20 P1 -141.71(4) . . . . ?
Rh21 Rh10 Rh20 P1 -88.52(4) . . . . ?
Rh30 Rh10 Rh20 P1 163.52(4) . . . . ?
C50 Rh10 Rh20 Rh21 92.31(18) . . . . ?
C40 Rh10 Rh20 Rh21 -156.1(3) . . . . ?
C20 Rh10 Rh20 Rh21 -173.51(19) . . . . ?
C21 Rh10 Rh20 Rh21 -2.64(14) . . . . ?
Rh31 Rh10 Rh20 Rh21 -53.19(2) . . . . ?
Rh30 Rh10 Rh20 Rh21 -107.96(3) . . . . ?
C50 Rh10 Rh20 Rh30 -159.73(18) . . . . ?
C40 Rh10 Rh20 Rh30 -48.1(3) . . . . ?
C20 Rh10 Rh20 Rh30 -65.55(19) . . . . ?
C21 Rh10 Rh20 Rh30 105.32(15) . . . . ?
Rh31 Rh10 Rh20 Rh30 54.77(3) . . . . ?
Rh21 Rh10 Rh20 Rh30 107.96(3) . . . . ?
C50 Rh10 Rh20 Rh40 145.90(18) . . . . ?
C40 Rh10 Rh20 Rh40 -102.5(3) . . . . ?
C20 Rh10 Rh20 Rh40 -119.92(19) . . . . ?
C21 Rh10 Rh20 Rh40 50.95(15) . . . . ?
Rh31 Rh10 Rh20 Rh40 0.401(18) . . . . ?
Rh21 Rh10 Rh20 Rh40 53.59(2) . . . . ?
Rh30 Rh10 Rh20 Rh40 -54.37(3) . . . . ?
O61 C61 Rh21 C21 -169(14) . . . . ?
O61 C61 Rh21 C10 22(14) . . . . ?
O61 C61 Rh21 S1 -74(14) . . . . ?
O61 C61 Rh21 Rh40 75(14) . . . . ?
O61 C61 Rh21 Rh31 137(14) . . . . ?
O61 C61 Rh21 Rh20 29(14) . . . . ?
O61 C61 Rh21 Rh10 176(100) . . . . ?
O21 C21 Rh21 C61 47.9(6) . . . . ?
Rh31 C21 Rh21 C61 -94.4(2) . . . . ?
Rh10 C21 Rh21 C61 -171.42(19) . . . . ?
O21 C21 Rh21 C10 -168.8(5) . . . . ?
Rh31 C21 Rh21 C10 48.9(7) . . . . ?
Rh10 C21 Rh21 C10 -28.1(7) . . . . ?
O21 C21 Rh21 S1 -48.4(6) . . . . ?
Rh31 C21 Rh21 S1 169.34(11) . . . . ?
Rh10 C21 Rh21 S1 92.33(12) . . . . ?
O21 C21 Rh21 Rh40 148.1(5) . . . . ?
Rh31 C21 Rh21 Rh40 5.79(18) . . . . ?
Rh10 C21 Rh21 Rh40 -71.21(15) . . . . ?
O21 C21 Rh21 Rh31 142.3(7) . . . . ?
Rh10 C21 Rh21 Rh31 -77.01(14) . . . . ?
O21 C21 Rh21 Rh20 -143.9(6) . . . . ?
Rh31 C21 Rh21 Rh20 73.80(15) . . . . ?
Rh10 C21 Rh21 Rh20 -3.21(18) . . . . ?
O21 C21 Rh21 Rh10 -140.7(7) . . . . ?
Rh31 C21 Rh21 Rh10 77.01(14) . . . . ?
O10 C10 Rh21 C61 -42.1(6) . . . . ?
Rh20 C10 Rh21 C61 174.0(2) . . . . ?
Rh40 C10 Rh21 C61 93.3(2) . . . . ?
O10 C10 Rh21 C21 173.7(6) . . . . ?
Rh20 C10 Rh21 C21 29.8(7) . . . . ?
Rh40 C10 Rh21 C21 -50.9(7) . . . . ?
O10 C10 Rh21 S1 53.6(6) . . . . ?
Rh20 C10 Rh21 S1 -90.32(12) . . . . ?
Rh40 C10 Rh21 S1 -170.96(10) . . . . ?
O10 C10 Rh21 Rh40 -135.4(6) . . . . ?
Rh20 C10 Rh21 Rh40 80.64(15) . . . . ?
O10 C10 Rh21 Rh31 -144.7(5) . . . . ?
Rh20 C10 Rh21 Rh31 71.38(15) . . . . ?
Rh40 C10 Rh21 Rh31 -9.26(17) . . . . ?
O10 C10 Rh21 Rh20 143.9(7) . . . . ?
Rh40 C10 Rh21 Rh20 -80.64(15) . . . . ?
O10 C10 Rh21 Rh10 149.9(5) . . . . ?
Rh20 C10 Rh21 Rh10 5.93(17) . . . . ?
Rh40 C10 Rh21 Rh10 -74.71(13) . . . . ?
C134 S1 Rh21 C61 16.2(3) . . . . ?
C131 S1 Rh21 C61 114.1(3) . . . . ?
C134 S1 Rh21 C21 118.3(3) . . . . ?
C131 S1 Rh21 C21 -143.9(2) . . . . ?
C134 S1 Rh21 C10 -76.8(3) . . . . ?
C131 S1 Rh21 C10 21.1(2) . . . . ?
C134 S1 Rh21 Rh40 -90.3(2) . . . . ?
C131 S1 Rh21 Rh40 7.5(2) . . . . ?
C134 S1 Rh21 Rh31 133.4(2) . . . . ?
C131 S1 Rh21 Rh31 -128.75(19) . . . . ?
C134 S1 Rh21 Rh20 -127.9(2) . . . . ?
C131 S1 Rh21 Rh20 -30.03(19) . . . . ?
C134 S1 Rh21 Rh10 171.7(2) . . . . ?
C131 S1 Rh21 Rh10 -90.51(19) . . . . ?
C60 Rh20 Rh21 C61 7.2(4) . . . . ?
C20 Rh20 Rh21 C61 158.2(3) . . . . ?
C10 Rh20 Rh21 C61 -10.1(3) . . . . ?
P1 Rh20 Rh21 C61 -97.3(3) . . . . ?
Rh30 Rh20 Rh21 C61 107.9(3) . . . . ?
Rh10 Rh20 Rh21 C61 163.6(3) . . . . ?
Rh40 Rh20 Rh21 C61 53.9(3) . . . . ?
C60 Rh20 Rh21 C21 -153.4(4) . . . . ?
C20 Rh20 Rh21 C21 -2.4(2) . . . . ?
C10 Rh20 Rh21 C21 -170.7(2) . . . . ?
P1 Rh20 Rh21 C21 102.06(17) . . . . ?
Rh30 Rh20 Rh21 C21 -52.66(16) . . . . ?
Rh10 Rh20 Rh21 C21 2.96(16) . . . . ?
Rh40 Rh20 Rh21 C21 -106.75(16) . . . . ?
C60 Rh20 Rh21 C10 17.2(4) . . . . ?
C20 Rh20 Rh21 C10 168.3(2) . . . . ?
P1 Rh20 Rh21 C10 -87.27(18) . . . . ?
Rh30 Rh20 Rh21 C10 118.01(18) . . . . ?
Rh10 Rh20 Rh21 C10 173.63(18) . . . . ?
Rh40 Rh20 Rh21 C10 63.92(18) . . . . ?
C60 Rh20 Rh21 S1 111.4(3) . . . . ?
C20 Rh20 Rh21 S1 -97.56(16) . . . . ?
C10 Rh20 Rh21 S1 94.18(18) . . . . ?
P1 Rh20 Rh21 S1 6.91(5) . . . . ?
Rh30 Rh20 Rh21 S1 -147.81(4) . . . . ?
Rh10 Rh20 Rh21 S1 -92.19(4) . . . . ?
Rh40 Rh20 Rh21 S1 158.11(4) . . . . ?
C60 Rh20 Rh21 Rh40 -46.7(3) . . . . ?
C20 Rh20 Rh21 Rh40 104.33(16) . . . . ?
C10 Rh20 Rh21 Rh40 -63.92(18) . . . . ?
P1 Rh20 Rh21 Rh40 -151.20(4) . . . . ?
Rh30 Rh20 Rh21 Rh40 54.09(2) . . . . ?
Rh10 Rh20 Rh21 Rh40 109.71(2) . . . . ?
C60 Rh20 Rh21 Rh31 -102.9(3) . . . . ?
C20 Rh20 Rh21 Rh31 48.12(16) . . . . ?
C10 Rh20 Rh21 Rh31 -120.13(18) . . . . ?
P1 Rh20 Rh21 Rh31 152.59(4) . . . . ?
Rh30 Rh20 Rh21 Rh31 -2.125(19) . . . . ?
Rh10 Rh20 Rh21 Rh31 53.495(18) . . . . ?
Rh40 Rh20 Rh21 Rh31 -56.21(2) . . . . ?
C60 Rh20 Rh21 Rh10 -156.4(3) . . . . ?
C20 Rh20 Rh21 Rh10 -5.38(16) . . . . ?
C10 Rh20 Rh21 Rh10 -173.63(18) . . . . ?
P1 Rh20 Rh21 Rh10 99.10(4) . . . . ?
Rh30 Rh20 Rh21 Rh10 -55.619(18) . . . . ?
Rh40 Rh20 Rh21 Rh10 -109.71(2) . . . . ?
C50 Rh10 Rh21 C61 100.2(4) . . . . ?
C40 Rh10 Rh21 C61 -7.0(5) . . . . ?
C20 Rh10 Rh21 C61 -152.1(4) . . . . ?
C21 Rh10 Rh21 C61 19.3(4) . . . . ?
Rh31 Rh10 Rh21 C61 -45.5(4) . . . . ?
Rh20 Rh10 Rh21 C61 -157.3(4) . . . . ?
Rh30 Rh10 Rh21 C61 -101.9(4) . . . . ?
C50 Rh10 Rh21 C21 80.9(3) . . . . ?
C40 Rh10 Rh21 C21 -26.3(4) . . . . ?
C20 Rh10 Rh21 C21 -171.4(2) . . . . ?
Rh31 Rh10 Rh21 C21 -64.77(19) . . . . ?
Rh20 Rh10 Rh21 C21 -176.61(19) . . . . ?
Rh30 Rh10 Rh21 C21 -121.21(19) . . . . ?
C50 Rh10 Rh21 C10 -107.8(2) . . . . ?
C40 Rh10 Rh21 C10 145.0(4) . . . . ?
C20 Rh10 Rh21 C10 -0.1(2) . . . . ?
C21 Rh10 Rh21 C10 171.3(2) . . . . ?
Rh31 Rh10 Rh21 C10 106.54(15) . . . . ?
Rh20 Rh10 Rh21 C10 -5.30(15) . . . . ?
Rh30 Rh10 Rh21 C10 50.10(15) . . . . ?
C50 Rh10 Rh21 S1 -10.31(18) . . . . ?
C40 Rh10 Rh21 S1 -117.5(4) . . . . ?
C20 Rh10 Rh21 S1 97.41(16) . . . . ?
C21 Rh10 Rh21 S1 -91.17(19) . . . . ?
Rh31 Rh10 Rh21 S1 -155.94(4) . . . . ?
Rh20 Rh10 Rh21 S1 92.22(4) . . . . ?
Rh30 Rh10 Rh21 S1 147.62(4) . . . . ?
C50 Rh10 Rh21 Rh40 -158.22(18) . . . . ?
C40 Rh10 Rh21 Rh40 94.6(4) . . . . ?
C20 Rh10 Rh21 Rh40 -50.50(15) . . . . ?
C21 Rh10 Rh21 Rh40 120.92(19) . . . . ?
Rh31 Rh10 Rh21 Rh40 56.15(2) . . . . ?
Rh20 Rh10 Rh21 Rh40 -55.69(3) . . . . ?
Rh30 Rh10 Rh21 Rh40 -0.292(19) . . . . ?
C50 Rh10 Rh21 Rh31 145.63(18) . . . . ?
C40 Rh10 Rh21 Rh31 38.5(4) . . . . ?
C20 Rh10 Rh21 Rh31 -106.65(15) . . . . ?
C21 Rh10 Rh21 Rh31 64.77(19) . . . . ?
Rh20 Rh10 Rh21 Rh31 -111.84(2) . . . . ?
Rh30 Rh10 Rh21 Rh31 -56.44(2) . . . . ?
C50 Rh10 Rh21 Rh20 -102.53(18) . . . . ?
C40 Rh10 Rh21 Rh20 150.3(4) . . . . ?
C20 Rh10 Rh21 Rh20 5.19(15) . . . . ?
C21 Rh10 Rh21 Rh20 176.61(19) . . . . ?
Rh31 Rh10 Rh21 Rh20 111.84(2) . . . . ?
Rh30 Rh10 Rh21 Rh20 55.40(3) . . . . ?
O80 C80 Rh30 C70 -105(28) . . . . ?
O80 C80 Rh30 C30 -6(28) . . . . ?
O80 C80 Rh30 C20 155(28) . . . . ?
O80 C80 Rh30 Rh40 46(28) . . . . ?
O80 C80 Rh30 Rh20 107(28) . . . . ?
O80 C80 Rh30 Rh10 143(28) . . . . ?
O80 C80 Rh30 Rh31 10(28) . . . . ?
O70 C70 Rh30 C80 51(10) . . . . ?
O70 C70 Rh30 C30 -49(10) . . . . ?
O70 C70 Rh30 C20 149(10) . . . . ?
O70 C70 Rh30 Rh40 -54(11) . . . . ?
O70 C70 Rh30 Rh20 153(10) . . . . ?
O70 C70 Rh30 Rh10 -161(10) . . . . ?
O70 C70 Rh30 Rh31 -101(10) . . . . ?
O30 C30 Rh30 C80 -52.4(8) . . . . ?
Rh40 C30 Rh30 C80 88.5(2) . . . . ?
Rh31 C30 Rh30 C80 169.2(2) . . . . ?
O30 C30 Rh30 C70 42.2(8) . . . . ?
Rh40 C30 Rh30 C70 -176.8(2) . . . . ?
Rh31 C30 Rh30 C70 -96.2(2) . . . . ?
O30 C30 Rh30 C20 176.1(5) . . . . ?
Rh40 C30 Rh30 C20 -42.9(6) . . . . ?
Rh31 C30 Rh30 C20 37.7(6) . . . . ?
O30 C30 Rh30 Rh40 -140.9(8) . . . . ?
Rh31 C30 Rh30 Rh40 80.63(17) . . . . ?
O30 C30 Rh30 Rh20 -150.1(7) . . . . ?
Rh40 C30 Rh30 Rh20 -9.15(19) . . . . ?
Rh31 C30 Rh30 Rh20 71.48(18) . . . . ?
O30 C30 Rh30 Rh10 145.4(7) . . . . ?
Rh40 C30 Rh30 Rh10 -73.69(16) . . . . ?
Rh31 C30 Rh30 Rh10 6.9(2) . . . . ?
O30 C30 Rh30 Rh31 138.4(8) . . . . ?
Rh40 C30 Rh30 Rh31 -80.63(17) . . . . ?
O20 C20 Rh30 C80 54.5(6) . . . . ?
Rh20 C20 Rh30 C80 -88.4(2) . . . . ?
Rh10 C20 Rh30 C80 -170.7(2) . . . . ?
O20 C20 Rh30 C70 -40.0(6) . . . . ?
Rh20 C20 Rh30 C70 177.0(2) . . . . ?
Rh10 C20 Rh30 C70 94.7(2) . . . . ?
O20 C20 Rh30 C30 -173.7(5) . . . . ?
Rh20 C20 Rh30 C30 43.3(6) . . . . ?
Rh10 C20 Rh30 C30 -39.0(6) . . . . ?
O20 C20 Rh30 Rh40 151.9(5) . . . . ?
Rh20 C20 Rh30 Rh40 8.96(17) . . . . ?
Rh10 C20 Rh30 Rh40 -73.36(14) . . . . ?
O20 C20 Rh30 Rh20 142.9(6) . . . . ?
Rh10 C20 Rh30 Rh20 -82.32(15) . . . . ?
O20 C20 Rh30 Rh10 -134.8(6) . . . . ?
Rh20 C20 Rh30 Rh10 82.32(15) . . . . ?
O20 C20 Rh30 Rh31 -143.7(5) . . . . ?
Rh20 C20 Rh30 Rh31 73.41(14) . . . . ?
Rh10 C20 Rh30 Rh31 -8.90(17) . . . . ?
C60 Rh20 Rh30 C80 2.1(2) . . . . ?
C20 Rh20 Rh30 C80 96.6(2) . . . . ?
C10 Rh20 Rh30 C80 -99.6(2) . . . . ?
P1 Rh20 Rh30 C80 117.13(19) . . . . ?
Rh21 Rh20 Rh30 C80 -146.75(17) . . . . ?
Rh10 Rh20 Rh30 C80 157.86(17) . . . . ?
Rh40 Rh20 Rh30 C80 -93.12(17) . . . . ?
C60 Rh20 Rh30 C70 -100.0(4) . . . . ?
C20 Rh20 Rh30 C70 -5.5(4) . . . . ?
C10 Rh20 Rh30 C70 158.3(4) . . . . ?
P1 Rh20 Rh30 C70 15.0(4) . . . . ?
Rh21 Rh20 Rh30 C70 111.1(4) . . . . ?
Rh10 Rh20 Rh30 C70 55.8(4) . . . . ?
Rh40 Rh20 Rh30 C70 164.8(4) . . . . ?
C60 Rh20 Rh30 C30 103.4(2) . . . . ?
C20 Rh20 Rh30 C30 -162.1(3) . . . . ?
C10 Rh20 Rh30 C30 1.7(2) . . . . ?
P1 Rh20 Rh30 C30 -141.54(19) . . . . ?
Rh21 Rh20 Rh30 C30 -45.42(17) . . . . ?
Rh10 Rh20 Rh30 C30 -100.81(17) . . . . ?
Rh40 Rh20 Rh30 C30 8.22(17) . . . . ?
C60 Rh20 Rh30 C20 -94.5(2) . . . . ?
C10 Rh20 Rh30 C20 163.8(2) . . . . ?
P1 Rh20 Rh30 C20 20.5(2) . . . . ?
Rh21 Rh20 Rh30 C20 116.65(18) . . . . ?
Rh10 Rh20 Rh30 C20 61.26(18) . . . . ?
Rh40 Rh20 Rh30 C20 170.29(18) . . . . ?
C60 Rh20 Rh30 Rh40 95.22(17) . . . . ?
C20 Rh20 Rh30 Rh40 -170.29(18) . . . . ?
C10 Rh20 Rh30 Rh40 -6.48(15) . . . . ?
P1 Rh20 Rh30 Rh40 -149.75(9) . . . . ?
Rh21 Rh20 Rh30 Rh40 -53.635(19) . . . . ?
Rh10 Rh20 Rh30 Rh40 -109.02(2) . . . . ?
C60 Rh20 Rh30 Rh10 -155.75(17) . . . . ?
C20 Rh20 Rh30 Rh10 -61.26(18) . . . . ?
C10 Rh20 Rh30 Rh10 102.54(15) . . . . ?
P1 Rh20 Rh30 Rh10 -40.73(9) . . . . ?
Rh21 Rh20 Rh30 Rh10 55.388(18) . . . . ?
Rh40 Rh20 Rh30 Rh10 109.02(2) . . . . ?
C60 Rh20 Rh30 Rh31 150.94(17) . . . . ?
C20 Rh20 Rh30 Rh31 -114.57(18) . . . . ?
C10 Rh20 Rh30 Rh31 49.23(15) . . . . ?
P1 Rh20 Rh30 Rh31 -94.04(9) . . . . ?
Rh21 Rh20 Rh30 Rh31 2.077(18) . . . . ?
Rh10 Rh20 Rh30 Rh31 -53.311(18) . . . . ?
Rh40 Rh20 Rh30 Rh31 55.71(2) . . . . ?
C50 Rh10 Rh30 C80 14.0(5) . . . . ?
C40 Rh10 Rh30 C80 111.0(4) . . . . ?
C20 Rh10 Rh30 C80 16.8(4) . . . . ?
C21 Rh10 Rh30 C80 -141.2(4) . . . . ?
Rh31 Rh10 Rh30 C80 -153.4(3) . . . . ?
Rh21 Rh10 Rh30 C80 -98.0(3) . . . . ?
Rh20 Rh10 Rh30 C80 -42.7(3) . . . . ?
C50 Rh10 Rh30 C70 -96.9(5) . . . . ?
C40 Rh10 Rh30 C70 0.2(3) . . . . ?
C20 Rh10 Rh30 C70 -94.1(3) . . . . ?
C21 Rh10 Rh30 C70 108.0(2) . . . . ?
Rh31 Rh10 Rh30 C70 95.8(2) . . . . ?
Rh21 Rh10 Rh30 C70 151.2(2) . . . . ?
Rh20 Rh10 Rh30 C70 -153.5(2) . . . . ?
C50 Rh10 Rh30 C30 161.1(5) . . . . ?
C40 Rh10 Rh30 C30 -101.9(3) . . . . ?
C20 Rh10 Rh30 C30 163.8(3) . . . . ?
C21 Rh10 Rh30 C30 5.9(2) . . . . ?
Rh31 Rh10 Rh30 C30 -6.29(19) . . . . ?
Rh21 Rh10 Rh30 C30 49.11(19) . . . . ?
Rh20 Rh10 Rh30 C30 104.41(19) . . . . ?
C50 Rh10 Rh30 C20 -2.8(5) . . . . ?
C40 Rh10 Rh30 C20 94.3(3) . . . . ?
C21 Rh10 Rh30 C20 -157.9(2) . . . . ?
Rh31 Rh10 Rh30 C20 -170.14(18) . . . . ?
Rh21 Rh10 Rh30 C20 -114.74(18) . . . . ?
Rh20 Rh10 Rh30 C20 -59.44(18) . . . . ?
C50 Rh10 Rh30 Rh40 112.3(4) . . . . ?
C40 Rh10 Rh30 Rh40 -150.69(18) . . . . ?
C20 Rh10 Rh30 Rh40 115.03(18) . . . . ?
C21 Rh10 Rh30 Rh40 -42.90(15) . . . . ?
Rh31 Rh10 Rh30 Rh40 -55.10(2) . . . . ?
Rh21 Rh10 Rh30 Rh40 0.289(18) . . . . ?
Rh20 Rh10 Rh30 Rh40 55.60(2) . . . . ?
C50 Rh10 Rh30 Rh20 56.7(4) . . . . ?
C40 Rh10 Rh30 Rh20 153.72(18) . . . . ?
C20 Rh10 Rh30 Rh20 59.44(18) . . . . ?
C21 Rh10 Rh30 Rh20 -98.49(15) . . . . ?
Rh31 Rh10 Rh30 Rh20 -110.70(3) . . . . ?
Rh21 Rh10 Rh30 Rh20 -55.31(2) . . . . ?
C50 Rh10 Rh30 Rh31 167.4(4) . . . . ?
C40 Rh10 Rh30 Rh31 -95.58(18) . . . . ?
C20 Rh10 Rh30 Rh31 170.14(18) . . . . ?
C21 Rh10 Rh30 Rh31 12.21(15) . . . . ?
Rh21 Rh10 Rh30 Rh31 55.392(19) . . . . ?
Rh20 Rh10 Rh30 Rh31 110.70(3) . . . . ?
O71 C71 Rh31 C81 -145(81) . . . . ?
O71 C71 Rh31 C30 -52(81) . . . . ?
O71 C71 Rh31 C21 111(81) . . . . ?
O71 C71 Rh31 Rh21 95(81) . . . . ?
O71 C71 Rh31 Rh10 59(81) . . . . ?
O71 C71 Rh31 Rh30 -1(81) . . . . ?
O71 C71 Rh31 Rh40 -35(82) . . . . ?
O81 C81 Rh31 C71 62(5) . . . . ?
O81 C81 Rh31 C30 -37(5) . . . . ?
O81 C81 Rh31 C21 163(5) . . . . ?
O81 C81 Rh31 Rh21 -147(5) . . . . ?
O81 C81 Rh31 Rh10 166(4) . . . . ?
O81 C81 Rh31 Rh30 -41(5) . . . . ?
O81 C81 Rh31 Rh40 -88(5) . . . . ?
O30 C30 Rh31 C71 -52.6(7) . . . . ?
Rh30 C30 Rh31 C71 89.5(2) . . . . ?
Rh40 C30 Rh31 C71 168.9(2) . . . . ?
O30 C30 Rh31 C81 41.1(7) . . . . ?
Rh30 C30 Rh31 C81 -176.8(2) . . . . ?
Rh40 C30 Rh31 C81 -97.3(2) . . . . ?
O30 C30 Rh31 C21 169.9(5) . . . . ?
Rh30 C30 Rh31 C21 -48.0(6) . . . . ?
Rh40 C30 Rh31 C21 31.5(6) . . . . ?
O30 C30 Rh31 Rh21 146.4(6) . . . . ?
Rh30 C30 Rh31 Rh21 -71.55(17) . . . . ?
Rh40 C30 Rh31 Rh21 7.93(18) . . . . ?
O30 C30 Rh31 Rh10 -149.1(6) . . . . ?
Rh30 C30 Rh31 Rh10 -7.0(2) . . . . ?
Rh40 C30 Rh31 Rh10 72.47(15) . . . . ?
O30 C30 Rh31 Rh30 -142.1(7) . . . . ?
Rh40 C30 Rh31 Rh30 79.49(18) . . . . ?
O30 C30 Rh31 Rh40 138.4(7) . . . . ?
Rh30 C30 Rh31 Rh40 -79.49(18) . . . . ?
O21 C21 Rh31 C71 48.7(6) . . . . ?
Rh21 C21 Rh31 C71 -167.7(2) . . . . ?
Rh10 C21 Rh31 C71 -86.3(2) . . . . ?
O21 C21 Rh31 C81 -46.9(6) . . . . ?
Rh21 C21 Rh31 C81 96.8(2) . . . . ?
Rh10 C21 Rh31 C81 178.13(18) . . . . ?
O21 C21 Rh31 C30 -174.0(5) . . . . ?
Rh21 C21 Rh31 C30 -30.3(6) . . . . ?
Rh10 C21 Rh31 C30 51.0(5) . . . . ?
O21 C21 Rh31 Rh21 -143.7(7) . . . . ?
Rh10 C21 Rh31 Rh21 81.34(15) . . . . ?
O21 C21 Rh31 Rh10 135.0(6) . . . . ?
Rh21 C21 Rh31 Rh10 -81.34(15) . . . . ?
O21 C21 Rh31 Rh30 148.4(5) . . . . ?
Rh21 C21 Rh31 Rh30 -67.95(16) . . . . ?
Rh10 C21 Rh31 Rh30 13.38(16) . . . . ?
O21 C21 Rh31 Rh40 -149.0(5) . . . . ?
Rh21 C21 Rh31 Rh40 -5.33(16) . . . . ?
Rh10 C21 Rh31 Rh40 76.00(13) . . . . ?
C61 Rh21 Rh31 C71 119.3(4) . . . . ?
C21 Rh21 Rh31 C71 22.4(4) . . . . ?
C10 Rh21 Rh31 C71 -143.3(4) . . . . ?
S1 Rh21 Rh31 C71 3.5(3) . . . . ?
Rh40 Rh21 Rh31 C71 -151.7(3) . . . . ?
Rh20 Rh21 Rh31 C71 -95.9(3) . . . . ?
Rh10 Rh21 Rh31 C71 -42.1(3) . . . . ?
C61 Rh21 Rh31 C81 1.7(2) . . . . ?
C21 Rh21 Rh31 C81 -95.1(2) . . . . ?
C10 Rh21 Rh31 C81 99.2(2) . . . . ?
S1 Rh21 Rh31 C81 -114.06(18) . . . . ?
Rh40 Rh21 Rh31 C81 90.81(17) . . . . ?
Rh20 Rh21 Rh31 C81 146.62(17) . . . . ?
Rh10 Rh21 Rh31 C81 -159.58(17) . . . . ?
C61 Rh21 Rh31 C30 -96.2(2) . . . . ?
C21 Rh21 Rh31 C30 166.9(2) . . . . ?
C10 Rh21 Rh31 C30 1.2(2) . . . . ?
S1 Rh21 Rh31 C30 147.98(17) . . . . ?
Rh40 Rh21 Rh31 C30 -7.16(16) . . . . ?
Rh20 Rh21 Rh31 C30 48.65(16) . . . . ?
Rh10 Rh21 Rh31 C30 102.45(16) . . . . ?
C61 Rh21 Rh31 C21 96.9(3) . . . . ?
C10 Rh21 Rh31 C21 -165.7(2) . . . . ?
S1 Rh21 Rh31 C21 -18.91(19) . . . . ?
Rh40 Rh21 Rh31 C21 -174.04(18) . . . . ?
Rh20 Rh21 Rh31 C21 -118.23(18) . . . . ?
Rh10 Rh21 Rh31 C21 -64.44(18) . . . . ?
C61 Rh21 Rh31 Rh10 161.33(18) . . . . ?
C21 Rh21 Rh31 Rh10 64.44(18) . . . . ?
C10 Rh21 Rh31 Rh10 -101.22(15) . . . . ?
S1 Rh21 Rh31 Rh10 45.53(6) . . . . ?
Rh40 Rh21 Rh31 Rh10 -109.61(2) . . . . ?
Rh20 Rh21 Rh31 Rh10 -53.798(19) . . . . ?
C61 Rh21 Rh31 Rh30 -142.77(18) . . . . ?
C21 Rh21 Rh31 Rh30 120.34(18) . . . . ?
C10 Rh21 Rh31 Rh30 -45.32(15) . . . . ?
S1 Rh21 Rh31 Rh30 101.43(6) . . . . ?
Rh40 Rh21 Rh31 Rh30 -53.704(18) . . . . ?
Rh20 Rh21 Rh31 Rh30 2.106(18) . . . . ?
Rh10 Rh21 Rh31 Rh30 55.90(2) . . . . ?
C61 Rh21 Rh31 Rh40 -89.06(18) . . . . ?
C21 Rh21 Rh31 Rh40 174.04(18) . . . . ?
C10 Rh21 Rh31 Rh40 8.38(15) . . . . ?
S1 Rh21 Rh31 Rh40 155.13(7) . . . . ?
Rh20 Rh21 Rh31 Rh40 55.810(18) . . . . ?
Rh10 Rh21 Rh31 Rh40 109.61(2) . . . . ?
C50 Rh10 Rh31 C71 93.7(3) . . . . ?
C40 Rh10 Rh31 C71 -4.1(2) . . . . ?
C20 Rh10 Rh31 C71 -103.0(2) . . . . ?
C21 Rh10 Rh31 C71 100.0(2) . . . . ?
Rh21 Rh10 Rh31 C71 158.19(18) . . . . ?
Rh20 Rh10 Rh31 C71 -148.46(18) . . . . ?
Rh30 Rh10 Rh31 C71 -94.41(18) . . . . ?
C50 Rh10 Rh31 C81 -10.6(5) . . . . ?
C40 Rh10 Rh31 C81 -108.4(4) . . . . ?
C20 Rh10 Rh31 C81 152.7(4) . . . . ?
C21 Rh10 Rh31 C81 -4.3(4) . . . . ?
Rh21 Rh10 Rh31 C81 53.9(4) . . . . ?
Rh20 Rh10 Rh31 C81 107.2(4) . . . . ?
Rh30 Rh10 Rh31 C81 161.3(4) . . . . ?
C50 Rh10 Rh31 C30 -165.7(3) . . . . ?
C40 Rh10 Rh31 C30 96.5(2) . . . . ?
C20 Rh10 Rh31 C30 -2.4(2) . . . . ?
C21 Rh10 Rh31 C30 -159.4(3) . . . . ?
Rh21 Rh10 Rh31 C30 -101.21(18) . . . . ?
Rh20 Rh10 Rh31 C30 -47.86(18) . . . . ?
Rh30 Rh10 Rh31 C30 6.19(18) . . . . ?
C50 Rh10 Rh31 C21 -6.2(3) . . . . ?
C40 Rh10 Rh31 C21 -104.1(2) . . . . ?
C20 Rh10 Rh31 C21 157.0(2) . . . . ?
Rh21 Rh10 Rh31 C21 58.23(18) . . . . ?
Rh20 Rh10 Rh31 C21 111.57(17) . . . . ?
Rh30 Rh10 Rh31 C21 165.62(17) . . . . ?
C50 Rh10 Rh31 Rh21 -64.5(3) . . . . ?
C40 Rh10 Rh31 Rh21 -162.28(17) . . . . ?
C20 Rh10 Rh31 Rh21 98.80(16) . . . . ?
C21 Rh10 Rh31 Rh21 -58.23(17) . . . . ?
Rh20 Rh10 Rh31 Rh21 53.349(19) . . . . ?
Rh30 Rh10 Rh31 Rh21 107.39(2) . . . . ?
C50 Rh10 Rh31 Rh30 -171.9(3) . . . . ?
C40 Rh10 Rh31 Rh30 90.33(17) . . . . ?
C20 Rh10 Rh31 Rh30 -8.60(16) . . . . ?
C21 Rh10 Rh31 Rh30 -165.62(17) . . . . ?
Rh21 Rh10 Rh31 Rh30 -107.39(2) . . . . ?
Rh20 Rh10 Rh31 Rh30 -54.045(17) . . . . ?
C50 Rh10 Rh31 Rh40 -118.2(3) . . . . ?
C40 Rh10 Rh31 Rh40 143.97(17) . . . . ?
C20 Rh10 Rh31 Rh40 45.05(16) . . . . ?
C21 Rh10 Rh31 Rh40 -111.97(17) . . . . ?
Rh21 Rh10 Rh31 Rh40 -53.749(19) . . . . ?
Rh20 Rh10 Rh31 Rh40 -0.399(18) . . . . ?
Rh30 Rh10 Rh31 Rh40 53.646(17) . . . . ?
C80 Rh30 Rh31 C71 -118.1(4) . . . . ?
C70 Rh30 Rh31 C71 -4.9(3) . . . . ?
C30 Rh30 Rh31 C71 -97.2(3) . . . . ?
C20 Rh30 Rh31 C71 98.4(2) . . . . ?
Rh40 Rh30 Rh31 C71 -159.73(17) . . . . ?
Rh20 Rh30 Rh31 C71 144.49(17) . . . . ?
Rh10 Rh30 Rh31 C71 90.42(17) . . . . ?
C80 Rh30 Rh31 C81 -15.6(4) . . . . ?
C70 Rh30 Rh31 C81 97.6(3) . . . . ?
C30 Rh30 Rh31 C81 5.3(3) . . . . ?
C20 Rh30 Rh31 C81 -159.2(3) . . . . ?
Rh40 Rh30 Rh31 C81 -57.3(3) . . . . ?
Rh20 Rh30 Rh31 C81 -113.1(3) . . . . ?
Rh10 Rh30 Rh31 C81 -167.1(3) . . . . ?
C80 Rh30 Rh31 C30 -20.9(4) . . . . ?
C70 Rh30 Rh31 C30 92.3(3) . . . . ?
C20 Rh30 Rh31 C30 -164.4(3) . . . . ?
Rh40 Rh30 Rh31 C30 -62.5(2) . . . . ?
Rh20 Rh30 Rh31 C30 -118.3(2) . . . . ?
Rh10 Rh30 Rh31 C30 -172.4(2) . . . . ?
C80 Rh30 Rh31 C21 139.3(4) . . . . ?
C70 Rh30 Rh31 C21 -107.5(2) . . . . ?
C30 Rh30 Rh31 C21 160.2(3) . . . . ?
C20 Rh30 Rh31 C21 -4.3(2) . . . . ?
Rh40 Rh30 Rh31 C21 97.62(15) . . . . ?
Rh20 Rh30 Rh31 C21 41.83(15) . . . . ?
Rh10 Rh30 Rh31 C21 -12.23(15) . . . . ?
C80 Rh30 Rh31 Rh21 95.3(3) . . . . ?
C70 Rh30 Rh31 Rh21 -151.4(2) . . . . ?
C30 Rh30 Rh31 Rh21 116.2(2) . . . . ?
C20 Rh30 Rh31 Rh21 -48.21(15) . . . . ?
Rh40 Rh30 Rh31 Rh21 53.690(18) . . . . ?
Rh20 Rh30 Rh31 Rh21 -2.094(18) . . . . ?
Rh10 Rh30 Rh31 Rh21 -56.16(2) . . . . ?
C80 Rh30 Rh31 Rh10 151.5(3) . . . . ?
C70 Rh30 Rh31 Rh10 -95.3(2) . . . . ?
C30 Rh30 Rh31 Rh10 172.4(2) . . . . ?
C20 Rh30 Rh31 Rh10 7.95(15) . . . . ?
Rh40 Rh30 Rh31 Rh10 109.85(2) . . . . ?
Rh20 Rh30 Rh31 Rh10 54.06(2) . . . . ?
C80 Rh30 Rh31 Rh40 41.6(3) . . . . ?
C70 Rh30 Rh31 Rh40 154.9(2) . . . . ?
C30 Rh30 Rh31 Rh40 62.5(2) . . . . ?
C20 Rh30 Rh31 Rh40 -101.90(15) . . . . ?
Rh20 Rh30 Rh31 Rh40 -55.784(18) . . . . ?
Rh10 Rh30 Rh31 Rh40 -109.85(2) . . . . ?
O90 C90 Rh40 C91 -24(62) . . . . ?
O90 C90 Rh40 C30 -119(62) . . . . ?
O90 C90 Rh40 C10 78(62) . . . . ?
O90 C90 Rh40 Rh21 86(62) . . . . ?
O90 C90 Rh40 Rh30 -171(100) . . . . ?
O90 C90 Rh40 Rh20 129(62) . . . . ?
O90 C90 Rh40 Rh31 -129(62) . . . . ?
O91 C91 Rh40 C90 -99(6) . . . . ?
O91 C91 Rh40 C30 2(6) . . . . ?
O91 C91 Rh40 C10 164(6) . . . . ?
O91 C91 Rh40 Rh21 112(6) . . . . ?
O91 C91 Rh40 Rh30 11(7) . . . . ?
O91 C91 Rh40 Rh20 150(6) . . . . ?
O91 C91 Rh40 Rh31 53(6) . . . . ?
O30 C30 Rh40 C90 50.0(6) . . . . ?
Rh30 C30 Rh40 C90 -92.6(2) . . . . ?
Rh31 C30 Rh40 C90 -173.7(2) . . . . ?
O30 C30 Rh40 C91 -44.5(6) . . . . ?
Rh30 C30 Rh40 C91 173.0(2) . . . . ?
Rh31 C30 Rh40 C91 91.9(2) . . . . ?
O30 C30 Rh40 C10 -177.8(5) . . . . ?
Rh30 C30 Rh40 C10 39.6(5) . . . . ?
Rh31 C30 Rh40 C10 -41.5(5) . . . . ?
O30 C30 Rh40 Rh21 -144.3(5) . . . . ?
Rh30 C30 Rh40 Rh21 73.11(15) . . . . ?
Rh31 C30 Rh40 Rh21 -8.00(18) . . . . ?
O30 C30 Rh40 Rh30 142.6(7) . . . . ?
Rh31 C30 Rh40 Rh30 -81.11(18) . . . . ?
O30 C30 Rh40 Rh20 151.6(5) . . . . ?
Rh30 C30 Rh40 Rh20 8.97(18) . . . . ?
Rh31 C30 Rh40 Rh20 -72.14(15) . . . . ?
O30 C30 Rh40 Rh31 -136.3(7) . . . . ?
Rh30 C30 Rh40 Rh31 81.11(17) . . . . ?
O10 C10 Rh40 C90 -47.1(5) . . . . ?
Rh20 C10 Rh40 C90 94.2(2) . . . . ?
Rh21 C10 Rh40 C90 174.8(2) . . . . ?
O10 C10 Rh40 C91 47.8(6) . . . . ?
Rh20 C10 Rh40 C91 -170.83(19) . . . . ?
Rh21 C10 Rh40 C91 -90.3(2) . . . . ?
O10 C10 Rh40 C30 180.0(5) . . . . ?
Rh20 C10 Rh40 C30 -38.7(5) . . . . ?
Rh21 C10 Rh40 C30 41.9(5) . . . . ?
O10 C10 Rh40 Rh21 138.1(6) . . . . ?
Rh20 C10 Rh40 Rh21 -80.51(16) . . . . ?
O10 C10 Rh40 Rh30 -148.5(5) . . . . ?
Rh20 C10 Rh40 Rh30 -7.09(16) . . . . ?
Rh21 C10 Rh40 Rh30 73.41(13) . . . . ?
O10 C10 Rh40 Rh20 -141.4(6) . . . . ?
Rh21 C10 Rh40 Rh20 80.51(16) . . . . ?
O10 C10 Rh40 Rh31 146.9(5) . . . . ?
Rh20 C10 Rh40 Rh31 -71.74(13) . . . . ?
Rh21 C10 Rh40 Rh31 8.76(16) . . . . ?
C61 Rh21 Rh40 C90 -99.5(4) . . . . ?
C21 Rh21 Rh40 C90 155.5(4) . . . . ?
C10 Rh21 Rh40 C90 -9.6(4) . . . . ?
S1 Rh21 Rh40 C90 7.3(3) . . . . ?
Rh31 Rh21 Rh40 C90 160.8(3) . . . . ?
Rh20 Rh21 Rh40 C90 51.3(3) . . . . ?
Rh10 Rh21 Rh40 C90 106.2(3) . . . . ?
C61 Rh21 Rh40 C91 9.3(3) . . . . ?
C21 Rh21 Rh40 C91 -95.7(2) . . . . ?
C10 Rh21 Rh40 C91 99.2(2) . . . . ?
S1 Rh21 Rh40 C91 116.17(18) . . . . ?
Rh31 Rh21 Rh40 C91 -90.37(17) . . . . ?
Rh20 Rh21 Rh40 C91 160.09(17) . . . . ?
Rh10 Rh21 Rh40 C91 -145.01(17) . . . . ?
C61 Rh21 Rh40 C30 106.9(2) . . . . ?
C21 Rh21 Rh40 C30 1.9(2) . . . . ?
C10 Rh21 Rh40 C30 -163.2(2) . . . . ?
S1 Rh21 Rh40 C30 -146.26(17) . . . . ?
Rh31 Rh21 Rh40 C30 7.20(16) . . . . ?
Rh20 Rh21 Rh40 C30 -102.34(16) . . . . ?
Rh10 Rh21 Rh40 C30 -47.44(16) . . . . ?
C61 Rh21 Rh40 C10 -89.9(3) . . . . ?
C21 Rh21 Rh40 C10 165.1(2) . . . . ?
S1 Rh21 Rh40 C10 16.96(19) . . . . ?
Rh31 Rh21 Rh40 C10 170.41(18) . . . . ?
Rh20 Rh21 Rh40 C10 60.88(18) . . . . ?
Rh10 Rh21 Rh40 C10 115.78(18) . . . . ?
C61 Rh21 Rh40 Rh30 154.58(18) . . . . ?
C21 Rh21 Rh40 Rh30 49.65(16) . . . . ?
C10 Rh21 Rh40 Rh30 -115.48(18) . . . . ?
S1 Rh21 Rh40 Rh30 -98.53(7) . . . . ?
Rh31 Rh21 Rh40 Rh30 54.93(2) . . . . ?
Rh20 Rh21 Rh40 Rh30 -54.608(19) . . . . ?
Rh10 Rh21 Rh40 Rh30 0.295(19) . . . . ?
C61 Rh21 Rh40 Rh20 -150.81(18) . . . . ?
C21 Rh21 Rh40 Rh20 104.26(16) . . . . ?
C10 Rh21 Rh40 Rh20 -60.88(18) . . . . ?
S1 Rh21 Rh40 Rh20 -43.92(7) . . . . ?
Rh31 Rh21 Rh40 Rh20 109.54(3) . . . . ?
Rh10 Rh21 Rh40 Rh20 54.903(19) . . . . ?
C61 Rh21 Rh40 Rh31 99.65(18) . . . . ?
C21 Rh21 Rh40 Rh31 -5.28(16) . . . . ?
C10 Rh21 Rh40 Rh31 -170.41(18) . . . . ?
S1 Rh21 Rh40 Rh31 -153.46(7) . . . . ?
Rh20 Rh21 Rh40 Rh31 -109.54(3) . . . . ?
Rh10 Rh21 Rh40 Rh31 -54.64(2) . . . . ?
C80 Rh30 Rh40 C90 -1.7(2) . . . . ?
C70 Rh30 Rh40 C90 102.6(4) . . . . ?
C30 Rh30 Rh40 C90 96.4(3) . . . . ?
C20 Rh30 Rh40 C90 -101.1(2) . . . . ?
Rh20 Rh30 Rh40 C90 -93.37(19) . . . . ?
Rh10 Rh30 Rh40 C90 -148.28(19) . . . . ?
Rh31 Rh30 Rh40 C90 157.99(19) . . . . ?
C80 Rh30 Rh40 C91 -110.2(3) . . . . ?
C70 Rh30 Rh40 C91 -6.0(5) . . . . ?
C30 Rh30 Rh40 C91 -12.2(4) . . . . ?
C20 Rh30 Rh40 C91 150.4(3) . . . . ?
Rh20 Rh30 Rh40 C91 158.1(3) . . . . ?
Rh10 Rh30 Rh40 C91 103.2(3) . . . . ?
Rh31 Rh30 Rh40 C91 49.5(3) . . . . ?
C80 Rh30 Rh40 C30 -98.1(3) . . . . ?
C70 Rh30 Rh40 C30 6.2(4) . . . . ?
C20 Rh30 Rh40 C30 162.5(3) . . . . ?
Rh20 Rh30 Rh40 C30 170.3(2) . . . . ?
Rh10 Rh30 Rh40 C30 115.3(2) . . . . ?
Rh31 Rh30 Rh40 C30 61.6(2) . . . . ?
C80 Rh30 Rh40 C10 98.0(2) . . . . ?
C70 Rh30 Rh40 C10 -157.8(4) . . . . ?
C30 Rh30 Rh40 C10 -164.0(2) . . . . ?
C20 Rh30 Rh40 C10 -1.4(2) . . . . ?
Rh20 Rh30 Rh40 C10 6.28(14) . . . . ?
Rh10 Rh30 Rh40 C10 -48.63(14) . . . . ?
Rh31 Rh30 Rh40 C10 -102.37(14) . . . . ?
C80 Rh30 Rh40 Rh21 146.29(17) . . . . ?
C70 Rh30 Rh40 Rh21 -109.4(4) . . . . ?
C30 Rh30 Rh40 Rh21 -115.6(2) . . . . ?
C20 Rh30 Rh40 Rh21 46.91(15) . . . . ?
Rh20 Rh30 Rh40 Rh21 54.618(19) . . . . ?
Rh10 Rh30 Rh40 Rh21 -0.293(19) . . . . ?
Rh31 Rh30 Rh40 Rh21 -54.03(3) . . . . ?
C80 Rh30 Rh40 Rh20 91.67(17) . . . . ?
C70 Rh30 Rh40 Rh20 -164.1(4) . . . . ?
C30 Rh30 Rh40 Rh20 -170.3(2) . . . . ?
C20 Rh30 Rh40 Rh20 -7.71(15) . . . . ?
Rh10 Rh30 Rh40 Rh20 -54.910(19) . . . . ?
Rh31 Rh30 Rh40 Rh20 -108.65(2) . . . . ?
C80 Rh30 Rh40 Rh31 -159.68(17) . . . . ?
C70 Rh30 Rh40 Rh31 -55.4(4) . . . . ?
C30 Rh30 Rh40 Rh31 -61.6(2) . . . . ?
C20 Rh30 Rh40 Rh31 100.93(15) . . . . ?
Rh20 Rh30 Rh40 Rh31 108.65(2) . . . . ?
Rh10 Rh30 Rh40 Rh31 53.74(3) . . . . ?
C60 Rh20 Rh40 C90 2.8(3) . . . . ?
C20 Rh20 Rh40 C90 104.2(3) . . . . ?
C10 Rh20 Rh40 C90 -92.0(3) . . . . ?
P1 Rh20 Rh40 C90 -104.4(2) . . . . ?
Rh21 Rh20 Rh40 C90 -154.6(2) . . . . ?
Rh30 Rh20 Rh40 C90 95.7(2) . . . . ?
Rh10 Rh20 Rh40 C90 150.8(2) . . . . ?
C60 Rh20 Rh40 C91 113.5(4) . . . . ?
C20 Rh20 Rh40 C91 -145.1(4) . . . . ?
C10 Rh20 Rh40 C91 18.7(4) . . . . ?
P1 Rh20 Rh40 C91 6.2(4) . . . . ?
Rh21 Rh20 Rh40 C91 -44.0(3) . . . . ?
Rh30 Rh20 Rh40 C91 -153.6(3) . . . . ?
Rh10 Rh20 Rh40 C91 -98.5(3) . . . . ?
C60 Rh20 Rh40 C30 -101.0(2) . . . . ?
C20 Rh20 Rh40 C30 0.4(2) . . . . ?
C10 Rh20 Rh40 C30 164.3(2) . . . . ?
P1 Rh20 Rh40 C30 151.82(17) . . . . ?
Rh21 Rh20 Rh40 C30 101.62(17) . . . . ?
Rh30 Rh20 Rh40 C30 -8.00(16) . . . . ?
Rh10 Rh20 Rh40 C30 47.09(17) . . . . ?
C60 Rh20 Rh40 C10 94.8(2) . . . . ?
C20 Rh20 Rh40 C10 -163.8(2) . . . . ?
P1 Rh20 Rh40 C10 -12.46(19) . . . . ?
Rh21 Rh20 Rh40 C10 -62.65(18) . . . . ?
Rh30 Rh20 Rh40 C10 -172.28(18) . . . . ?
Rh10 Rh20 Rh40 C10 -117.18(18) . . . . ?
C60 Rh20 Rh40 Rh21 157.41(18) . . . . ?
C20 Rh20 Rh40 Rh21 -101.18(16) . . . . ?
C10 Rh20 Rh40 Rh21 62.65(18) . . . . ?
P1 Rh20 Rh40 Rh21 50.19(6) . . . . ?
Rh30 Rh20 Rh40 Rh21 -109.63(2) . . . . ?
Rh10 Rh20 Rh40 Rh21 -54.530(17) . . . . ?
C60 Rh20 Rh40 Rh30 -92.96(18) . . . . ?
C20 Rh20 Rh40 Rh30 8.45(16) . . . . ?
C10 Rh20 Rh40 Rh30 172.28(18) . . . . ?
P1 Rh20 Rh40 Rh30 159.82(6) . . . . ?
Rh21 Rh20 Rh40 Rh30 109.63(2) . . . . ?
Rh10 Rh20 Rh40 Rh30 55.096(19) . . . . ?
C60 Rh20 Rh40 Rh31 -148.45(18) . . . . ?
C20 Rh20 Rh40 Rh31 -47.04(16) . . . . ?
C10 Rh20 Rh40 Rh31 116.79(18) . . . . ?
P1 Rh20 Rh40 Rh31 104.33(6) . . . . ?
Rh21 Rh20 Rh40 Rh31 54.138(17) . . . . ?
Rh30 Rh20 Rh40 Rh31 -55.488(19) . . . . ?
Rh10 Rh20 Rh40 Rh31 -0.392(18) . . . . ?
C71 Rh31 Rh40 C90 -8.3(5) . . . . ?
C81 Rh31 Rh40 C90 100.2(4) . . . . ?
C30 Rh31 Rh40 C90 12.6(4) . . . . ?
C21 Rh31 Rh40 C90 -154.0(4) . . . . ?
Rh21 Rh31 Rh40 C90 -158.6(3) . . . . ?
Rh10 Rh31 Rh40 C90 -103.6(4) . . . . ?
Rh30 Rh31 Rh40 C90 -48.9(4) . . . . ?
C71 Rh31 Rh40 C91 -113.2(4) . . . . ?
C81 Rh31 Rh40 C91 -4.6(2) . . . . ?
C30 Rh31 Rh40 C91 -92.3(3) . . . . ?
C21 Rh31 Rh40 C91 101.1(2) . . . . ?
Rh21 Rh31 Rh40 C91 96.47(17) . . . . ?
Rh10 Rh31 Rh40 C91 151.53(17) . . . . ?
Rh30 Rh31 Rh40 C91 -153.77(17) . . . . ?
C71 Rh31 Rh40 C30 -20.9(4) . . . . ?
C81 Rh31 Rh40 C30 87.6(3) . . . . ?
C21 Rh31 Rh40 C30 -166.6(2) . . . . ?
Rh21 Rh31 Rh40 C30 -171.23(19) . . . . ?
Rh10 Rh31 Rh40 C30 -116.17(19) . . . . ?
Rh30 Rh31 Rh40 C30 -61.47(19) . . . . ?
C71 Rh31 Rh40 C10 142.4(3) . . . . ?
C81 Rh31 Rh40 C10 -109.1(2) . . . . ?
C30 Rh31 Rh40 C10 163.3(2) . . . . ?
C21 Rh31 Rh40 C10 -3.3(2) . . . . ?
Rh21 Rh31 Rh40 C10 -7.94(14) . . . . ?
Rh10 Rh31 Rh40 C10 47.12(15) . . . . ?
Rh30 Rh31 Rh40 C10 101.82(15) . . . . ?
C71 Rh31 Rh40 Rh21 150.3(3) . . . . ?
C81 Rh31 Rh40 Rh21 -101.12(16) . . . . ?
C30 Rh31 Rh40 Rh21 171.23(19) . . . . ?
C21 Rh31 Rh40 Rh21 4.66(14) . . . . ?
Rh10 Rh31 Rh40 Rh21 55.06(3) . . . . ?
Rh30 Rh31 Rh40 Rh21 109.76(3) . . . . ?
C71 Rh31 Rh40 Rh30 40.6(3) . . . . ?
C81 Rh31 Rh40 Rh30 149.12(16) . . . . ?
C30 Rh31 Rh40 Rh30 61.47(19) . . . . ?
C21 Rh31 Rh40 Rh30 -105.10(15) . . . . ?
Rh21 Rh31 Rh40 Rh30 -109.76(3) . . . . ?
Rh10 Rh31 Rh40 Rh30 -54.70(2) . . . . ?
C71 Rh31 Rh40 Rh20 95.6(3) . . . . ?
C81 Rh31 Rh40 Rh20 -155.78(16) . . . . ?
C30 Rh31 Rh40 Rh20 116.57(19) . . . . ?
C21 Rh31 Rh40 Rh20 -50.00(15) . . . . ?
Rh21 Rh31 Rh40 Rh20 -54.66(3) . . . . ?
Rh10 Rh31 Rh40 Rh20 0.396(18) . . . . ?
Rh30 Rh31 Rh40 Rh20 55.09(2) . . . . ?
C121 P1 C141 C142 89.8(5) . . . . ?
C131 P1 C141 C142 -165.9(5) . . . . ?
Rh20 P1 C141 C142 -45.0(5) . . . . ?
C121 P1 C141 C146 -87.3(5) . . . . ?
C131 P1 C141 C146 17.1(5) . . . . ?
Rh20 P1 C141 C146 137.9(4) . . . . ?
C146 C141 C142 C143 -0.5(8) . . . . ?
P1 C141 C142 C143 -177.8(5) . . . . ?
C141 C142 C143 C144 0.0(9) . . . . ?
C142 C143 C144 C145 0.4(10) . . . . ?
C143 C144 C145 C146 0.0(10) . . . . ?
C144 C145 C146 C141 -0.6(9) . . . . ?
C142 C141 C146 C145 0.8(7) . . . . ?
P1 C141 C146 C145 178.0(4) . . . . ?
